data_2019560
loop_
_publ_author_name
'Zhang, Wei'
'Qi, Shu-Guang'
'Feng, Yu-Quan'

_publ_section_title
;
 A novel alkaline earth strontium(II) coordination polymer:
 poly[hexaaquatetrakis(\m~5~-pyridine-2,6-dicarboxylato)bis(\m~4~-pyridine-2,6-dicarboxylato)(\m~7~-sulfato)heptastrontium(II)]
;
_journal_coeditor_code WQ3061
_journal_issue 6
_journal_name_full 'Acta Crystallographica Section C'
_journal_page_first 584
_journal_page_last 587
_journal_paper_doi 10.1107/S205322961401002X
_journal_volume 70
_journal_year 2014
_chemical_formula_iupac '[Sr7 (C7 H3 N O4)6 (S O4) (H2 O)6]'
_chemical_formula_moiety 'C42 H30 N6 O34 S Sr7'
_chemical_formula_sum 'C42 H30 N6 O34 S Sr7'
_chemical_formula_weight 1808.12
_chemical_name_systematic
Poly[hexaaquatetrakis(\m~5~-pyridine-2,6-dicarboxylato)bis(\m~4~-pyridine-2,6-dicarboxylato)(\m~7~-sulfato)heptastrontium(II)]
_space_group_IT_number 13
_symmetry_cell_setting monoclinic
_symmetry_space_group_name_Hall '-P 2yc'
_symmetry_space_group_name_H-M 'P 1 2/c 1'
_atom_sites_solution_hydrogens geom
_atom_sites_solution_primary direct
_atom_sites_solution_secondary difmap
_audit_creation_method SHELXL97
_cell_angle_alpha 90.00
_cell_angle_beta 94.628(10)
_cell_angle_gamma 90.00
_cell_formula_units_Z 2
_cell_length_a 10.820(6)
_cell_length_b 10.690(6)
_cell_length_c 22.803(12)
_cell_measurement_reflns_used 2084
_cell_measurement_temperature 296(2)
_cell_measurement_theta_max 25.45
_cell_measurement_theta_min 2.71
_cell_volume 2629(2)
_computing_cell_refinement 'SAINT (Bruker, 2008)'
_computing_data_collection 'APEX2 (Bruker, 2008)'
_computing_data_reduction 'SAINT (Bruker, 2008)'
_computing_molecular_graphics 'SHELXTL (Sheldrick, 2008)'
_computing_publication_material 'SHELXTL (Sheldrick, 2008)'
_computing_structure_refinement 'SHELXL97 (Sheldrick, 2008)'
_computing_structure_solution 'SHELXS97 (Sheldrick, 2008)'
_diffrn_ambient_temperature 296(2)
_diffrn_measured_fraction_theta_full 0.997
_diffrn_measured_fraction_theta_max 0.997
_diffrn_measurement_device_type 'Bruker APEXII CCD area-detector'
_diffrn_measurement_method '\f and \w'
_diffrn_radiation_monochromator graphite
_diffrn_radiation_source 'fine-focus sealed tube'
_diffrn_radiation_type MoK\a
_diffrn_radiation_wavelength 0.71073
_diffrn_reflns_av_R_equivalents 0.0893
_diffrn_reflns_av_sigmaI/netI 0.1047
_diffrn_reflns_limit_h_max 12
_diffrn_reflns_limit_h_min -12
_diffrn_reflns_limit_k_max 12
_diffrn_reflns_limit_k_min -11
_diffrn_reflns_limit_l_max 27
_diffrn_reflns_limit_l_min -20
_diffrn_reflns_number 13023
_diffrn_reflns_theta_full 24.99
_diffrn_reflns_theta_max 24.99
_diffrn_reflns_theta_min 1.89
_exptl_absorpt_coefficient_mu 7.201
_exptl_absorpt_correction_T_max 0.3920
_exptl_absorpt_correction_T_min 0.2768
_exptl_absorpt_correction_type multi-scan
_exptl_absorpt_process_details '(SADABS; Bruker, 2008)'
_exptl_crystal_colour colourless
_exptl_crystal_density_diffrn 2.284
_exptl_crystal_density_method 'not measured'
_exptl_crystal_description rod
_exptl_crystal_F_000 1756
_exptl_crystal_size_max 0.24
_exptl_crystal_size_mid 0.22
_exptl_crystal_size_min 0.16
_refine_diff_density_max 1.072
_refine_diff_density_min -1.119
_refine_ls_extinction_method none
_refine_ls_goodness_of_fit_ref 1.009
_refine_ls_hydrogen_treatment mixed
_refine_ls_matrix_type full
_refine_ls_number_parameters 425
_refine_ls_number_reflns 4606
_refine_ls_number_restraints 6
_refine_ls_restrained_S_all 1.008
_refine_ls_R_factor_all 0.0904
_refine_ls_R_factor_gt 0.0492
_refine_ls_shift/su_max 0.001
_refine_ls_shift/su_mean 0.000
_refine_ls_structure_factor_coef Fsqd
_refine_ls_weighting_details 'calc w = 1/[\s^2^(Fo^2^)+(0.0286P)^2^+0.0000P] where P=(Fo^2^+2Fc^2^)/3'
_refine_ls_weighting_scheme calc
_refine_ls_wR_factor_gt 0.0911
_refine_ls_wR_factor_ref 0.0986
_reflns_number_gt 3109
_reflns_number_total 4606
_reflns_threshold_expression I>2\s(I)
_cod_data_source_file wq3061sup1.cf
_cod_data_source_block I
_cod_depositor_comments 'Adding full bibliography for 2019560.cif.'
_cod_original_sg_symbol_Hall -P2yc
_cod_original_sg_symbol_H-M 'P 2/c'
_cod_database_code 2019560
_cod_database_fobs_code 2019560

loop_
_symmetry_equiv_pos_as_xyz
'x, y, z'
'-x, y, -z+1/2'
'-x, -y, -z'
'x, -y, z-1/2'

loop_
_atom_site_type_symbol
_atom_site_label
_atom_site_fract_x
_atom_site_fract_y
_atom_site_fract_z
_atom_site_U_iso_or_equiv
_atom_site_adp_type
_atom_site_calc_flag
_atom_site_refinement_flags
_atom_site_occupancy
_atom_site_symmetry_multiplicity
Sr Sr1 0.83314(7) 1.20624(6) 0.70260(3) 0.01768(19) Uani d . 1 1
Sr Sr2 0.66692(6) 0.85660(6) 0.70483(3) 0.01735(18) Uani d . 1 1
Sr Sr3 1.0000 0.62374(9) 0.7500 0.0157(2) Uani d S 1 2
Sr Sr4 1.01685(6) 0.90364(6) 0.58804(2) 0.01701(18) Uani d . 1 1
C C1 0.7479(7) 1.5185(7) 0.7026(3) 0.0202(17) Uani d . 1 1
C C2 0.6254(7) 1.4606(7) 0.6847(3) 0.0212(17) Uani d . 1 1
C C3 0.5193(8) 1.5300(8) 0.6752(4) 0.045(2) Uani d . 1 1
H H3 0.5218 1.6166 0.6791 0.055 Uiso calc R 1 1
C C4 0.4111(9) 1.4711(9) 0.6600(4) 0.055(3) Uani d . 1 1
H H4 0.3380 1.5165 0.6536 0.066 Uiso calc R 1 1
C C5 0.4102(8) 1.3449(8) 0.6543(4) 0.039(2) Uani d . 1 1
H H5 0.3365 1.3031 0.6433 0.046 Uiso calc R 1 1
C C6 0.5187(7) 1.2791(7) 0.6647(3) 0.0277(19) Uani d . 1 1
C C7 0.5240(8) 1.1413(8) 0.6598(3) 0.0263(19) Uani d . 1 1
C C8 0.3572(8) 0.8393(7) 0.6460(3) 0.0211(18) Uani d . 1 1
C C9 0.4287(7) 0.8347(7) 0.5924(3) 0.0219(18) Uani d . 1 1
C C10 0.3649(8) 0.8446(8) 0.5374(3) 0.038(2) Uani d . 1 1
H H10 0.2792 0.8545 0.5333 0.046 Uiso calc R 1 1
C C11 0.4331(8) 0.8391(10) 0.4897(3) 0.052(3) Uani d . 1 1
H H11 0.3932 0.8410 0.4520 0.062 Uiso calc R 1 1
C C12 0.5565(8) 0.8312(9) 0.4966(3) 0.044(3) Uani d . 1 1
H H12 0.6027 0.8270 0.4640 0.053 Uiso calc R 1 1
C C13 0.6142(7) 0.8293(7) 0.5526(3) 0.0231(18) Uani d . 1 1
C C14 0.7501(7) 0.8388(7) 0.5641(3) 0.0227(18) Uani d . 1 1
C C15 1.0725(7) 0.5968(7) 0.6274(3) 0.0208(17) Uani d . 1 1
C C16 1.1092(6) 0.5888(7) 0.5661(3) 0.0159(16) Uani d . 1 1
C C17 1.1527(8) 0.4820(7) 0.5417(3) 0.035(2) Uani d . 1 1
H H17 1.1633 0.4092 0.5639 0.042 Uiso calc R 1 1
C C18 1.1805(8) 0.4841(7) 0.4842(3) 0.034(2) Uani d . 1 1
H H18 1.2103 0.4129 0.4667 0.041 Uiso calc R 1 1
C C19 1.1639(8) 0.5910(7) 0.4535(3) 0.028(2) Uani d . 1 1
H H19 1.1793 0.5935 0.4140 0.034 Uiso calc R 1 1
C C20 1.1249(7) 0.6944(6) 0.4804(3) 0.0170(17) Uani d . 1 1
C C21 1.1066(7) 0.8177(7) 0.4500(3) 0.0166(17) Uani d . 1 1
N N1 0.6257(5) 1.3369(5) 0.6792(2) 0.0180(14) Uani d . 1 1
N N2 0.5495(5) 0.8281(5) 0.5996(2) 0.0166(14) Uani d . 1 1
N N3 1.0965(5) 0.6952(5) 0.5359(2) 0.0159(13) Uani d . 1 1
O O1 0.8399(5) 1.4479(4) 0.70789(18) 0.0208(11) Uani d . 1 1
O O2 0.7504(5) 1.6320(5) 0.7126(2) 0.0295(13) Uani d . 1 1
O O3 0.6247(5) 1.0892(5) 0.6687(2) 0.0290(13) Uani d . 1 1
O O4 0.4223(5) 1.0886(5) 0.6468(2) 0.0364(14) Uani d . 1 1
O O5 0.4215(5) 0.8221(5) 0.69454(18) 0.0240(12) Uani d . 1 1
O O6 0.2466(5) 0.8616(5) 0.63994(19) 0.0279(13) Uani d . 1 1
O O7 0.7920(4) 0.8628(5) 0.61553(19) 0.0282(13) Uani d . 1 1
O O8 0.8192(5) 0.8244(5) 0.52284(19) 0.0258(13) Uani d . 1 1
O O9 1.0162(5) 0.6911(4) 0.64218(18) 0.0231(12) Uani d . 1 1
O O10 1.1010(5) 0.5076(5) 0.66161(18) 0.0271(13) Uani d . 1 1
O O11 1.0750(4) 0.9093(4) 0.47810(18) 0.0211(12) Uani d . 1 1
O O12 1.1266(5) 0.8208(5) 0.39705(19) 0.0364(15) Uani d . 1 1
O O13 0.9899(5) 1.0077(4) 0.69683(18) 0.0290(13) Uani d . 1 1
O O14 0.8902(4) 0.8467(4) 0.7468(2) 0.0266(12) Uani d . 1 1
O O2W 0.7429(5) 1.0526(5) 0.77500(19) 0.0261(13) Uani d D 1 1
O O1W 1.1661(5) 1.1096(6) 0.5932(2) 0.0318(14) Uani d D 1 1
O O3W 1.0712(5) 1.2675(5) 0.6920(2) 0.0267(13) Uani d D 1 1
S S1 1.0000 0.9275(3) 0.7500 0.0255(7) Uani d S 1 2
H H1WB 1.237(3) 1.081(7) 0.596(3) 0.031 Uiso d D 1 1
H H1WA 1.172(7) 1.135(6) 0.5591(14) 0.031 Uiso d D 1 1
H H3WB 1.064(7) 1.341(3) 0.681(3) 0.031 Uiso d D 1 1
H H3WA 1.098(7) 1.220(6) 0.667(2) 0.031 Uiso d D 1 1
H H2WB 0.690(5) 1.081(6) 0.797(3) 0.031 Uiso d D 1 1
H H2WA 0.791(6) 1.015(6) 0.799(2) 0.031 Uiso d D 1 1

loop_
_atom_site_aniso_label
_atom_site_aniso_U_11
_atom_site_aniso_U_22
_atom_site_aniso_U_33
_atom_site_aniso_U_12
_atom_site_aniso_U_13
_atom_site_aniso_U_23
Sr1 0.0199(4) 0.0185(4) 0.0147(3) 0.0001(3) 0.0018(3) -0.0001(3)
Sr2 0.0158(4) 0.0169(4) 0.0197(3) 0.0002(3) 0.0031(3) -0.0004(3)
Sr3 0.0171(6) 0.0149(6) 0.0149(4) 0.000 0.0009(4) 0.000
Sr4 0.0183(4) 0.0177(4) 0.0154(3) 0.0002(3) 0.0040(3) 0.0006(3)
C1 0.009(5) 0.021(5) 0.030(4) -0.003(4) -0.006(3) 0.001(4)
C2 0.014(5) 0.023(5) 0.027(4) -0.004(3) -0.001(3) -0.006(3)
C3 0.018(6) 0.027(6) 0.089(7) -0.002(4) -0.005(5) -0.012(5)
C4 0.027(6) 0.044(7) 0.091(7) 0.011(5) -0.006(5) -0.006(6)
C5 0.014(5) 0.032(6) 0.069(6) 0.006(4) -0.010(4) -0.012(4)
C6 0.024(5) 0.030(5) 0.030(4) -0.005(4) 0.002(4) 0.001(4)
C7 0.024(5) 0.036(6) 0.019(4) -0.011(4) 0.002(3) -0.003(4)
C8 0.027(6) 0.019(5) 0.016(4) 0.001(4) -0.001(3) -0.005(3)
C9 0.026(5) 0.020(5) 0.020(4) -0.004(4) 0.006(3) -0.002(3)
C10 0.013(5) 0.073(7) 0.028(4) -0.006(4) 0.000(3) -0.005(4)
C11 0.015(6) 0.124(10) 0.016(4) -0.007(5) -0.005(3) -0.003(5)
C12 0.021(6) 0.093(8) 0.021(4) -0.008(5) 0.009(4) -0.010(4)
C13 0.017(5) 0.023(5) 0.029(4) -0.007(3) 0.000(3) -0.001(3)
C14 0.014(5) 0.019(5) 0.037(4) -0.006(3) 0.011(4) -0.001(4)
C15 0.024(5) 0.023(5) 0.016(3) -0.002(4) 0.005(3) 0.003(3)
C16 0.017(4) 0.017(4) 0.013(3) -0.001(3) -0.001(3) 0.000(3)
C17 0.054(6) 0.020(5) 0.031(4) 0.012(4) 0.010(4) 0.001(4)
C18 0.052(6) 0.021(5) 0.031(4) 0.018(4) 0.011(4) -0.006(4)
C19 0.048(6) 0.018(5) 0.020(4) 0.003(4) 0.010(4) -0.001(3)
C20 0.022(5) 0.016(4) 0.013(3) -0.001(3) 0.001(3) 0.004(3)
C21 0.014(4) 0.018(5) 0.019(4) -0.004(3) 0.004(3) -0.002(3)
N1 0.013(4) 0.018(4) 0.023(3) 0.000(3) 0.000(3) -0.004(3)
N2 0.016(4) 0.019(4) 0.016(3) 0.000(3) 0.009(3) -0.003(2)
N3 0.019(4) 0.014(4) 0.015(3) 0.000(3) 0.001(2) 0.001(2)
O1 0.018(3) 0.015(3) 0.029(3) 0.001(2) 0.002(2) -0.005(2)
O2 0.030(4) 0.013(3) 0.045(3) 0.001(3) -0.004(3) -0.004(2)
O3 0.034(4) 0.014(3) 0.037(3) 0.001(3) -0.010(3) 0.002(2)
O4 0.032(4) 0.029(4) 0.050(3) -0.006(3) 0.009(3) -0.002(3)
O5 0.022(3) 0.032(3) 0.018(2) 0.004(2) 0.006(2) 0.001(2)
O6 0.014(3) 0.042(4) 0.027(3) 0.000(3) 0.000(2) -0.008(2)
O7 0.015(3) 0.045(4) 0.024(3) -0.003(3) -0.002(2) -0.001(2)
O8 0.023(3) 0.029(3) 0.027(3) -0.006(2) 0.012(2) -0.003(2)
O9 0.028(3) 0.025(3) 0.017(2) 0.007(3) 0.005(2) 0.000(2)
O10 0.035(4) 0.019(3) 0.027(3) 0.007(3) 0.001(2) 0.010(2)
O11 0.025(3) 0.019(3) 0.020(2) 0.002(2) 0.005(2) 0.005(2)
O12 0.062(5) 0.033(4) 0.015(3) 0.002(3) 0.009(3) 0.004(2)
O13 0.039(4) 0.020(3) 0.029(3) 0.001(3) 0.006(2) 0.007(2)
O14 0.015(3) 0.016(3) 0.048(3) -0.004(2) -0.002(2) -0.001(2)
O2W 0.026(4) 0.031(4) 0.021(3) 0.001(3) 0.002(2) 0.000(2)
O1W 0.021(3) 0.046(4) 0.028(3) 0.001(3) -0.001(3) 0.012(3)
O3W 0.035(4) 0.021(3) 0.025(3) 0.002(3) 0.006(2) 0.000(2)
S1 0.0223(18) 0.0239(17) 0.0311(14) 0.000 0.0073(12) 0.000

loop_
_atom_type_symbol
_atom_type_description
_atom_type_scat_dispersion_real
_atom_type_scat_dispersion_imag
_atom_type_scat_source
C C 0.0033 0.0016 'International Tables Vol C Tables 4.2.6.8 and 6.1.1.4'
H H 0.0000 0.0000 'International Tables Vol C Tables 4.2.6.8 and 6.1.1.4'
N N 0.0061 0.0033 'International Tables Vol C Tables 4.2.6.8 and 6.1.1.4'
O O 0.0106 0.0060 'International Tables Vol C Tables 4.2.6.8 and 6.1.1.4'
Sr Sr -1.5307 3.2498 'International Tables Vol C Tables 4.2.6.8 and 6.1.1.4'
S S 0.1246 0.1234 'International Tables Vol C Tables 4.2.6.8 and 6.1.1.4'

loop_
_geom_angle_atom_site_label_1
_geom_angle_atom_site_label_2
_geom_angle_atom_site_label_3
_geom_angle_site_symmetry_1
_geom_angle_site_symmetry_3
_geom_angle
O12 Sr1 O2W 3_776 . 130.27(17)
O12 Sr1 O1 3_776 . 99.21(16)
O2W Sr1 O1 . . 128.14(15)
O12 Sr1 O3W 3_776 2_756 145.22(19)
O2W Sr1 O3W . 2_756 73.36(16)
O1 Sr1 O3W . 2_756 72.56(15)
O12 Sr1 O3 3_776 . 83.12(18)
O2W Sr1 O3 . . 61.74(16)
O1 Sr1 O3 . . 120.47(16)
O3W Sr1 O3 2_756 . 130.65(16)
O12 Sr1 N1 3_776 . 95.11(18)
O2W Sr1 N1 . . 96.10(18)
O1 Sr1 N1 . . 60.36(17)
O3W Sr1 N1 2_756 . 108.48(17)
O3 Sr1 N1 . . 60.20(17)
O12 Sr1 O3W 3_776 . 71.99(17)
O2W Sr1 O3W . . 128.95(17)
O1 Sr1 O3W . . 74.76(16)
O3W Sr1 O3W 2_756 . 73.25(17)
O3 Sr1 O3W . . 153.06(15)
N1 Sr1 O3W . . 130.77(18)
O12 Sr1 O13 3_776 . 72.24(16)
O2W Sr1 O13 . . 78.70(16)
O1 Sr1 O13 . . 139.84(16)
O3W Sr1 O13 2_756 . 92.16(15)
O3 Sr1 O13 . . 97.88(16)
N1 Sr1 O13 . . 156.46(16)
O3W Sr1 O13 . . 65.22(16)
O12 Sr1 S1 3_776 . 93.46(13)
O2W Sr1 S1 . . 59.15(13)
O1 Sr1 S1 . . 143.14(11)
O3W Sr1 S1 2_756 . 77.33(12)
O3 Sr1 S1 . . 95.25(12)
N1 Sr1 S1 . . 152.63(13)
O3W Sr1 S1 . . 76.59(12)
O13 Sr1 S1 . . 21.95(9)
O12 Sr1 Sr1 3_776 2_756 106.66(15)
O2W Sr1 Sr1 . 2_756 91.46(12)
O1 Sr1 Sr1 . 2_756 87.40(11)
O3W Sr1 Sr1 2_756 2_756 40.80(12)
O3 Sr1 Sr1 . 2_756 149.20(11)
N1 Sr1 Sr1 . 2_756 143.83(12)
O3W Sr1 Sr1 . 2_756 39.61(10)
O13 Sr1 Sr1 . 2_756 59.69(10)
S1 Sr1 Sr1 . 2_756 55.76(3)
O12 Sr1 Sr2 3_776 . 90.88(13)
O2W Sr1 Sr2 . . 39.73(11)
O1 Sr1 Sr2 . . 155.43(11)
O3W Sr1 Sr2 2_756 . 110.68(12)
O3 Sr1 Sr2 . . 38.36(11)
N1 Sr1 Sr2 . . 96.65(14)
O3W Sr1 Sr2 . . 129.80(12)
O13 Sr1 Sr2 . . 64.62(11)
S1 Sr1 Sr2 . . 57.24(4)
Sr1 Sr1 Sr2 2_756 . 111.20(2)
O12 Sr1 Sr4 3_776 . 42.51(13)
O2W Sr1 Sr4 . . 96.70(12)
O1 Sr1 Sr4 . . 134.57(10)
O3W Sr1 Sr4 2_756 . 121.89(12)
O3 Sr1 Sr4 . . 84.30(12)
N1 Sr1 Sr4 . . 129.61(12)
O3W Sr1 Sr4 . . 70.49(11)
O13 Sr1 Sr4 . . 31.19(9)
S1 Sr1 Sr4 . . 51.20(3)
Sr1 Sr1 Sr4 2_756 . 84.14(3)
Sr2 Sr1 Sr4 . . 65.79(3)
O12 Sr1 H3WB 3_776 . 71.2(14)
O2W Sr1 H3WB . . 141.7(11)
O1 Sr1 H3WB . . 60.0(9)
O3W Sr1 H3WB 2_756 . 75.8(13)
O3 Sr1 H3WB . . 153.5(13)
N1 Sr1 H3WB . . 114.9(8)
O3W Sr1 H3WB . . 15.9(8)
O13 Sr1 H3WB . . 80.5(9)
S1 Sr1 H3WB . . 92.5(8)
Sr1 Sr1 H3WB 2_756 . 50.3(11)
Sr2 Sr1 H3WB . . 144.4(9)
Sr4 Sr1 H3WB . . 80.9(11)
O14 Sr2 O7 . . 75.50(15)
O14 Sr2 O2 . 1_545 67.32(16)
O7 Sr2 O2 . 1_545 82.66(17)
O14 Sr2 O5 . 2_656 93.93(16)
O7 Sr2 O5 . 2_656 167.79(16)
O2 Sr2 O5 1_545 2_656 87.65(16)
O14 Sr2 N2 . . 135.60(17)
O7 Sr2 N2 . . 61.45(16)
O2 Sr2 N2 1_545 . 95.47(16)
O5 Sr2 N2 2_656 . 127.25(17)
O14 Sr2 O3 . . 107.03(16)
O7 Sr2 O3 . . 79.35(17)
O2 Sr2 O3 1_545 . 161.99(16)
O5 Sr2 O3 2_656 . 110.08(16)
N2 Sr2 O3 . . 76.55(15)
O14 Sr2 O5 . . 160.03(14)
O7 Sr2 O5 . . 121.61(14)
O2 Sr2 O5 1_545 . 102.64(16)
O5 Sr2 O5 2_656 . 67.77(16)
N2 Sr2 O5 . . 60.16(15)
O3 Sr2 O5 . . 87.53(16)
O14 Sr2 O2W . . 64.89(16)
O7 Sr2 O2W . . 107.23(16)
O2 Sr2 O2W 1_545 . 126.27(16)
O5 Sr2 O2W 2_656 . 72.76(15)
N2 Sr2 O2W . . 136.32(16)
O3 Sr2 O2W . . 59.77(15)
O5 Sr2 O2W . . 114.11(16)
O14 Sr2 C14 . . 92.15(17)
O7 Sr2 C14 . . 17.51(16)
O2 Sr2 C14 1_545 . 83.94(16)
O5 Sr2 C14 2_656 . 166.83(16)
N2 Sr2 C14 . . 44.12(18)
O3 Sr2 C14 . . 79.13(16)
O5 Sr2 C14 . . 104.22(16)
O2W Sr2 C14 . . 120.41(16)
O14 Sr2 Sr1 . . 68.94(11)
O7 Sr2 Sr1 . . 72.93(12)
O2 Sr2 Sr1 1_545 . 133.87(13)
O5 Sr2 Sr1 2_656 . 109.34(11)
N2 Sr2 Sr1 . . 105.67(12)
O3 Sr2 Sr1 . . 38.22(12)
O5 Sr2 Sr1 . . 123.48(11)
O2W Sr2 Sr1 . . 37.20(11)
C14 Sr2 Sr1 . . 83.75(12)
O14 Sr2 Sr2 . 2_656 129.23(12)
O7 Sr2 Sr2 . 2_656 155.26(11)
O2 Sr2 Sr2 1_545 2_656 105.76(12)
O5 Sr2 Sr2 2_656 2_656 35.78(11)
N2 Sr2 Sr2 . 2_656 94.25(13)
O3 Sr2 Sr2 . 2_656 91.06(12)
O5 Sr2 Sr2 . 2_656 34.40(9)
O2W Sr2 Sr2 . 2_656 86.80(12)
C14 Sr2 Sr2 . 2_656 138.34(13)
Sr1 Sr2 Sr2 . 2_656 112.80(2)
O14 Sr2 Sr3 . . 32.24(11)
O7 Sr2 Sr3 . . 74.02(11)
O2 Sr2 Sr3 1_545 . 35.27(12)
O5 Sr2 Sr3 2_656 . 93.78(11)
N2 Sr2 Sr3 . . 117.96(12)
O3 Sr2 Sr3 . . 135.75(12)
O5 Sr2 Sr3 . . 136.60(11)
O2W Sr2 Sr3 . . 95.40(12)
C14 Sr2 Sr3 . . 85.18(13)
Sr1 Sr2 Sr3 . . 99.41(4)
Sr2 Sr2 Sr3 2_656 . 125.97(3)
O9 Sr3 O9 2_756 . 147.6(2)
O9 Sr3 O14 2_756 2_756 77.82(15)
O9 Sr3 O14 . 2_756 73.23(15)
O9 Sr3 O14 2_756 . 73.23(15)
O9 Sr3 O14 . . 77.82(15)
O14 Sr3 O14 2_756 . 52.8(2)
O9 Sr3 O10 2_756 . 155.58(15)
O9 Sr3 O10 . . 49.32(14)
O14 Sr3 O10 2_756 . 103.13(15)
O14 Sr3 O10 . . 127.14(14)
O9 Sr3 O10 2_756 2_756 49.32(14)
O9 Sr3 O10 . 2_756 155.58(15)
O14 Sr3 O10 2_756 2_756 127.14(14)
O14 Sr3 O10 . 2_756 103.13(15)
O10 Sr3 O10 . 2_756 124.7(2)
O9 Sr3 O1 2_756 1_545 116.42(14)
O9 Sr3 O1 . 1_545 86.90(15)
O14 Sr3 O1 2_756 1_545 155.73(14)
O14 Sr3 O1 . 1_545 110.12(15)
O10 Sr3 O1 . 1_545 72.33(15)
O10 Sr3 O1 2_756 1_545 69.70(14)
O9 Sr3 O1 2_756 2_746 86.90(14)
O9 Sr3 O1 . 2_746 116.42(14)
O14 Sr3 O1 2_756 2_746 110.12(15)
O14 Sr3 O1 . 2_746 155.73(14)
O10 Sr3 O1 . 2_746 69.70(14)
O10 Sr3 O1 2_756 2_746 72.33(15)
O1 Sr3 O1 1_545 2_746 91.0(2)
O9 Sr3 O2 2_756 2_746 80.63(15)
O9 Sr3 O2 . 2_746 98.34(15)
O14 Sr3 O2 2_756 2_746 62.66(15)
O14 Sr3 O2 . 2_746 113.72(15)
O10 Sr3 O2 . 2_746 78.41(15)
O10 Sr3 O2 2_756 2_746 103.33(15)
O1 Sr3 O2 1_545 2_746 135.99(15)
O1 Sr3 O2 2_746 2_746 47.58(15)
O9 Sr3 O2 2_756 1_545 98.34(15)
O9 Sr3 O2 . 1_545 80.63(15)
O14 Sr3 O2 2_756 1_545 113.72(15)
O14 Sr3 O2 . 1_545 62.66(15)
O10 Sr3 O2 . 1_545 103.33(15)
O10 Sr3 O2 2_756 1_545 78.41(15)
O1 Sr3 O2 1_545 1_545 47.58(15)
O1 Sr3 O2 2_746 1_545 135.99(16)
O2 Sr3 O2 2_746 1_545 176.4(2)
O9 Sr3 C15 2_756 . 164.67(19)
O9 Sr3 C15 . . 24.41(17)
O14 Sr3 C15 2_756 . 87.77(18)
O14 Sr3 C15 . . 102.23(18)
O10 Sr3 C15 . . 24.91(16)
O10 Sr3 C15 2_756 . 144.82(19)
O1 Sr3 C15 1_545 . 78.91(17)
O1 Sr3 C15 2_746 . 93.27(18)
O2 Sr3 C15 2_746 . 88.17(18)
O2 Sr3 C15 1_545 . 92.18(18)
O9 Sr3 C15 2_756 2_756 24.41(17)
O9 Sr3 C15 . 2_756 164.67(19)
O14 Sr3 C15 2_756 2_756 102.23(18)
O14 Sr3 C15 . 2_756 87.77(18)
O10 Sr3 C15 . 2_756 144.82(19)
O10 Sr3 C15 2_756 2_756 24.91(16)
O1 Sr3 C15 1_545 2_756 93.27(18)
O1 Sr3 C15 2_746 2_756 78.91(17)
O2 Sr3 C15 2_746 2_756 92.18(18)
O2 Sr3 C15 1_545 2_756 88.17(18)
C15 Sr3 C15 . 2_756 168.9(3)
O9 Sr4 O7 . . 72.47(16)
O9 Sr4 O11 . . 118.99(15)
O7 Sr4 O11 . . 122.27(14)
O9 Sr4 O8 . . 87.36(15)
O7 Sr4 O8 . . 49.53(14)
O11 Sr4 O8 . . 73.55(15)
O9 Sr4 O11 . 3_776 156.86(15)
O7 Sr4 O11 . 3_776 87.04(15)
O11 Sr4 O11 . 3_776 63.15(18)
O8 Sr4 O11 . 3_776 70.86(15)
O9 Sr4 N3 . . 59.90(15)
O7 Sr4 N3 . . 107.85(17)
O11 Sr4 N3 . . 59.36(15)
O8 Sr4 N3 . . 76.15(16)
O11 Sr4 N3 3_776 . 119.38(15)
O9 Sr4 O6 . 1_655 71.51(16)
O7 Sr4 O6 . 1_655 135.45(15)
O11 Sr4 O6 . 1_655 97.96(15)
O8 Sr4 O6 . 1_655 150.09(15)
O11 Sr4 O6 3_776 1_655 131.62(15)
N3 Sr4 O6 . 1_655 74.97(15)
O9 Sr4 O1W . . 135.47(15)
O7 Sr4 O1W . . 133.48(17)
O11 Sr4 O1W . . 80.57(15)
O8 Sr4 O1W . . 137.07(15)
O11 Sr4 O1W 3_776 . 66.99(15)
N3 Sr4 O1W . . 118.42(17)
O6 Sr4 O1W 1_655 . 66.09(16)
O9 Sr4 O13 . . 85.44(14)
O7 Sr4 O13 . . 71.41(15)
O11 Sr4 O13 . . 153.92(15)
O8 Sr4 O13 . . 119.73(15)
O11 Sr4 O13 3_776 . 98.38(14)
N3 Sr4 O13 . . 142.25(15)
O6 Sr4 O13 1_655 . 80.41(15)
O1W Sr4 O13 . . 74.98(15)
O9 Sr4 C14 . . 80.98(18)
O7 Sr4 C14 . . 24.74(16)
O11 Sr4 C14 . . 97.67(18)
O8 Sr4 C14 . . 24.96(16)
O11 Sr4 C14 3_776 . 75.96(17)
N3 Sr4 C14 . . 93.81(19)
O6 Sr4 C14 1_655 . 152.35(18)
O1W Sr4 C14 . . 139.31(18)
O13 Sr4 C14 . . 95.03(18)
O9 Sr4 C21 . 3_776 152.67(17)
O7 Sr4 C21 . 3_776 81.37(17)
O11 Sr4 C21 . 3_776 81.62(16)
O8 Sr4 C21 . 3_776 81.46(16)
O11 Sr4 C21 3_776 3_776 19.63(13)
N3 Sr4 C21 . 3_776 139.00(15)
O6 Sr4 C21 1_655 3_776 126.47(16)
O1W Sr4 C21 . 3_776 61.05(17)
O13 Sr4 C21 . 3_776 78.75(15)
C14 Sr4 C21 . 3_776 78.40(19)
O9 Sr4 Sr4 . 3_776 145.56(10)
O7 Sr4 Sr4 . 3_776 106.38(10)
O11 Sr4 Sr4 . 3_776 31.67(10)
O8 Sr4 Sr4 . 3_776 68.98(10)
O11 Sr4 Sr4 3_776 3_776 31.48(10)
N3 Sr4 Sr4 . 3_776 89.45(11)
O6 Sr4 Sr4 1_655 3_776 118.16(11)
O1W Sr4 Sr4 . 3_776 70.97(10)
O13 Sr4 Sr4 . 3_776 127.69(10)
C14 Sr4 Sr4 . 3_776 86.29(14)
C21 Sr4 Sr4 3_776 3_776 50.23(11)
O2 C1 O1 . . 124.8(7)
O2 C1 C2 . . 117.7(7)
O1 C1 C2 . . 117.5(7)
O2 C1 Sr3 . 1_565 64.4(4)
O1 C1 Sr3 . 1_565 60.5(4)
C2 C1 Sr3 . 1_565 174.7(5)
N1 C2 C3 . . 122.2(7)
N1 C2 C1 . . 115.5(7)
C3 C2 C1 . . 122.3(8)
C4 C3 C2 . . 119.1(9)
C4 C3 H3 . . 120.5
C2 C3 H3 . . 120.5
C3 C4 C5 . . 119.3(9)
C3 C4 H4 . . 120.4
C5 C4 H4 . . 120.4
C4 C5 C6 . . 119.6(8)
C4 C5 H5 . . 120.2
C6 C5 H5 . . 120.2
N1 C6 C5 . . 121.4(8)
N1 C6 C7 . . 116.3(7)
C5 C6 C7 . . 122.3(8)
O3 C7 O4 . . 126.1(8)
O3 C7 C6 . . 118.6(7)
O4 C7 C6 . . 115.3(8)
O6 C8 O5 . . 126.2(7)
O6 C8 C9 . . 118.8(6)
O5 C8 C9 . . 115.0(7)
N2 C9 C10 . . 122.6(7)
N2 C9 C8 . . 118.5(6)
C10 C9 C8 . . 118.8(7)
C11 C10 C9 . . 117.1(8)
C11 C10 H10 . . 121.4
C9 C10 H10 . . 121.4
C12 C11 C10 . . 120.6(7)
C12 C11 H11 . . 119.7
C10 C11 H11 . . 119.7
C11 C12 C13 . . 119.0(7)
C11 C12 H12 . . 120.5
C13 C12 H12 . . 120.5
N2 C13 C12 . . 121.3(7)
N2 C13 C14 . . 116.2(6)
C12 C13 C14 . . 122.3(7)
O7 C14 O8 . . 122.3(7)
O7 C14 C13 . . 117.5(6)
O8 C14 C13 . . 120.2(7)
O7 C14 Sr4 . . 60.4(4)
O8 C14 Sr4 . . 62.6(4)
C13 C14 Sr4 . . 170.4(5)
O8 C14 Sr2 . . 158.4(5)
C13 C14 Sr2 . . 80.6(4)
Sr4 C14 Sr2 . . 98.1(2)
O9 C15 O10 . . 123.4(6)
O9 C15 C16 . . 118.6(6)
O10 C15 C16 . . 118.0(7)
O9 C15 Sr3 . . 59.5(3)
O10 C15 Sr3 . . 63.9(3)
C16 C15 Sr3 . . 177.8(5)
N3 C16 C17 . . 121.7(6)
N3 C16 C15 . . 114.4(6)
C17 C16 C15 . . 123.9(6)
C18 C17 C16 . . 119.0(7)
C18 C17 H17 . . 120.5
C16 C17 H17 . . 120.5
C19 C18 C17 . . 118.9(7)
C19 C18 H18 . . 120.6
C17 C18 H18 . . 120.6
C18 C19 C20 . . 119.5(6)
C18 C19 H19 . . 120.2
C20 C19 H19 . . 120.2
N3 C20 C19 . . 123.0(6)
N3 C20 C21 . . 113.9(6)
C19 C20 C21 . . 123.1(6)
O11 C21 O12 . . 124.1(6)
O11 C21 C20 . . 119.3(6)
O12 C21 C20 . . 116.6(6)
O11 C21 Sr4 . 3_776 46.2(3)
O12 C21 Sr4 . 3_776 79.8(4)
C20 C21 Sr4 . 3_776 159.9(5)
C2 N1 C6 . . 118.5(6)
C2 N1 Sr1 . . 120.8(5)
C6 N1 Sr1 . . 120.6(5)
C9 N2 C13 . . 119.1(6)
C9 N2 Sr2 . . 120.7(4)
C13 N2 Sr2 . . 119.1(5)
C20 N3 C16 . . 117.8(6)
C20 N3 Sr4 . . 122.2(4)
C16 N3 Sr4 . . 120.0(4)
C1 O1 Sr1 . . 125.5(5)
C1 O1 Sr3 . 1_565 95.7(4)
Sr1 O1 Sr3 . 1_565 137.0(2)
C1 O2 Sr2 . 1_565 154.7(5)
C1 O2 Sr3 . 1_565 91.8(4)
Sr2 O2 Sr3 1_565 1_565 112.35(18)
C7 O3 Sr1 . . 124.1(5)
C7 O3 Sr2 . . 127.3(5)
Sr1 O3 Sr2 . . 103.42(18)
C8 O5 Sr2 . 2_656 122.5(5)
C8 O5 Sr2 . . 121.8(5)
Sr2 O5 Sr2 2_656 . 109.82(16)
C8 O6 Sr4 . 1_455 160.6(4)
C14 O7 Sr2 . . 124.9(5)
C14 O7 Sr4 . . 94.8(4)
Sr2 O7 Sr4 . . 140.29(19)
C14 O8 Sr4 . . 92.5(4)
C15 O9 Sr3 . . 96.1(4)
C15 O9 Sr4 . . 124.3(4)
Sr3 O9 Sr4 . . 134.64(19)
C15 O10 Sr3 . . 91.2(4)
C21 O11 Sr4 . . 125.0(4)
C21 O11 Sr4 . 3_776 114.2(4)
Sr4 O11 Sr4 . 3_776 116.85(18)
C21 O12 Sr1 . 3_776 171.5(5)
S1 O13 Sr1 . . 114.6(3)
S1 O13 Sr4 . . 119.8(3)
Sr1 O13 Sr4 . . 117.98(16)
S1 O14 Sr2 . . 137.7(3)
S1 O14 Sr3 . . 99.7(3)
Sr2 O14 Sr3 . . 117.30(18)
Sr1 O2W Sr2 . . 103.07(16)
Sr1 O2W H2WB . . 118(5)
Sr2 O2W H2WB . . 116(5)
Sr1 O2W H2WA . . 119(5)
Sr2 O2W H2WA . . 99(5)
H2WB O2W H2WA . . 101(6)
Sr4 O1W H1WB . . 105(6)
Sr4 O1W H1WA . . 108(5)
H1WB O1W H1WA . . 93(7)
Sr1 O3W Sr1 2_756 . 99.58(17)
Sr1 O3W H3WB 2_756 . 122(5)
Sr1 O3W H3WB . . 101(6)
Sr1 O3W H3WA 2_756 . 110(5)
Sr1 O3W H3WA . . 107(5)
H3WB O3W H3WA . . 114(7)
O14 S1 O14 . 2_756 107.8(4)
O14 S1 O13 . 2_756 112.8(3)
O14 S1 O13 2_756 2_756 107.1(3)
O14 S1 O13 . . 107.1(3)
O14 S1 O13 2_756 . 112.8(3)
O13 S1 O13 2_756 . 109.3(4)
O14 S1 Sr3 . . 53.9(2)
O14 S1 Sr3 2_756 . 53.9(2)
O13 S1 Sr3 2_756 . 125.4(2)
O13 S1 Sr3 . . 125.4(2)
O14 S1 Sr1 . 2_756 152.4(2)
O14 S1 Sr1 2_756 2_756 95.1(2)
O13 S1 Sr1 . 2_756 76.6(2)
O14 S1 Sr1 . . 95.1(2)
O14 S1 Sr1 2_756 . 152.4(2)
O13 S1 Sr1 2_756 . 76.6(2)

loop_
_geom_bond_atom_site_label_1
_geom_bond_atom_site_label_2
_geom_bond_site_symmetry_2
_geom_bond_distance
_geom_bond_publ_flag
Sr1 O12 3_776 2.366(5) y
Sr1 O2W . 2.576(5) y
Sr1 O1 . 2.587(5) y
Sr1 O3W 2_756 2.623(5) y
Sr1 O3 . 2.640(5) y
Sr1 N1 . 2.661(6) y
Sr1 O3W . 2.688(6) y
Sr1 O13 . 2.726(5) y
Sr2 O14 . 2.529(5) y
Sr2 O7 . 2.535(5) y
Sr2 O2 1_545 2.566(5) y
Sr2 O5 2_656 2.583(4) y
Sr2 N2 . 2.641(5) y
Sr2 O3 . 2.648(5) y
Sr2 O5 . 2.672(5) y
Sr2 O2W . 2.723(5) y
Sr3 O9 2_756 2.581(4) y
Sr3 O9 . 2.581(4) y
Sr3 O14 2_756 2.661(5) y
Sr3 O14 . 2.661(5) y
Sr3 O10 . 2.675(5) y
Sr3 O10 2_756 2.675(5) y
Sr3 O1 1_545 2.681(5) y
Sr3 O1 2_746 2.681(5) y
Sr3 O2 2_746 2.768(5) y
Sr3 O2 1_545 2.768(5) y
Sr4 O9 . 2.586(5) y
Sr4 O7 . 2.598(5) y
Sr4 O11 . 2.634(4) y
Sr4 O8 . 2.644(5) y
Sr4 O11 3_776 2.649(5) y
Sr4 N3 . 2.699(5) y
Sr4 O6 1_655 2.703(5) y
Sr4 O1W . 2.728(6) y
Sr4 O13 . 2.756(5) y
C1 O2 . 1.234(8) ?
C1 O1 . 1.247(8) ?
C1 C2 . 1.489(10) ?
C2 N1 . 1.329(9) ?
C2 C3 . 1.369(11) ?
C3 C4 . 1.350(12) ?
C3 H3 . 0.9300 ?
C4 C5 . 1.355(11) ?
C4 H4 . 0.9300 ?
C5 C6 . 1.372(11) ?
C5 H5 . 0.9300 ?
C6 N1 . 1.330(9) ?
C6 C7 . 1.479(11) ?
C7 O3 . 1.226(9) ?
C7 O4 . 1.250(9) ?
C8 O6 . 1.217(8) ?
C8 O5 . 1.273(8) ?
C8 C9 . 1.498(10) ?
C9 N2 . 1.305(9) ?
C9 C10 . 1.386(9) ?
C10 C11 . 1.365(11) ?
C10 H10 . 0.9300 ?
C11 C12 . 1.334(11) ?
C11 H11 . 0.9300 ?
C12 C13 . 1.377(10) ?
C12 H12 . 0.9300 ?
C13 N2 . 1.327(8) ?
C13 C14 . 1.476(10) ?
C14 O7 . 1.250(8) ?
C14 O8 . 1.257(8) ?
C15 O9 . 1.238(8) ?
C15 O10 . 1.255(8) ?
C15 C16 . 1.484(8) ?
C16 N3 . 1.332(8) ?
C16 C17 . 1.370(9) ?
C17 C18 . 1.369(9) ?
C17 H17 . 0.9300 ?
C18 C19 . 1.344(10) ?
C18 H18 . 0.9300 ?
C19 C20 . 1.349(9) ?
C19 H19 . 0.9300 ?
C20 N3 . 1.325(7) ?
C20 C21 . 1.496(9) ?
C21 O11 . 1.234(7) ?
C21 O12 . 1.243(7) ?
O1 Sr3 1_565 2.681(5) ?
O2 Sr2 1_565 2.566(5) ?
O2 Sr3 1_565 2.768(5) ?
O5 Sr2 2_656 2.583(4) ?
O6 Sr4 1_455 2.703(5) ?
O11 Sr4 3_776 2.649(5) ?
O12 Sr1 3_776 2.366(5) ?
S1 O14 2_756 1.466(5) y
S1 O13 2_756 1.482(5) y
O13 S1 . 1.482(5) y
O14 S1 . 1.466(5) y
O2W H2WB . 0.85(2) ?
O2W H2WA . 0.83(2) ?
O1W H1WB . 0.83(2) ?
O1W H1WA . 0.83(2) ?
O3W Sr1 2_756 2.623(5) ?
O3W H3WB . 0.83(2) ?
O3W H3WA . 0.83(2) ?
S1 Sr1 2_756 3.605(3) ?

loop_
_geom_hbond_atom_site_label_D
_geom_hbond_atom_site_label_H
_geom_hbond_atom_site_label_A
_geom_hbond_site_symmetry_A
_geom_hbond_distance_DH
_geom_hbond_distance_HA
_geom_hbond_distance_DA
_geom_hbond_angle_DHA
O3W H3WA O1W . 0.83(2) 2.23(2) 3.058(7) 174(7)
O1W H1WB O4 1_655 0.83(2) 2.23(4) 2.946(8) 145(7)
O1W H1WB O6 1_655 0.83(2) 2.55(7) 2.961(8) 112(6)
O1W H1WA O8 3_776 0.83(2) 1.93(2) 2.755(7) 174(7)
O3W H3WB O10 1_565 0.83(2) 1.89(3) 2.685(7) 162(8)
O2W H2WB O4 2_656 0.85(2) 1.84(3) 2.653(7) 161(7)
O2W H2WA O6 2_656 0.83(2) 2.21(6) 2.812(7) 130(7)
O2W H2WA O13 2_756 0.83(2) 2.36(6) 2.950(8) 128(6)

loop_
_geom_torsion_atom_site_label_1
_geom_torsion_atom_site_label_2
_geom_torsion_atom_site_label_3
_geom_torsion_atom_site_label_4
_geom_torsion_site_symmetry_1
_geom_torsion_site_symmetry_4
_geom_torsion
O12 Sr1 Sr2 O14 3_776 . 97.37(18)
O2W Sr1 Sr2 O14 . . -75.8(2)
O1 Sr1 Sr2 O14 . . -147.9(3)
O3W Sr1 Sr2 O14 2_756 . -54.73(17)
O3 Sr1 Sr2 O14 . . 175.1(2)
N1 Sr1 Sr2 O14 . . -167.38(16)
O3W Sr1 Sr2 O14 . . 30.31(18)
O13 Sr1 Sr2 O14 . . 27.55(16)
S1 Sr1 Sr2 O14 . . 3.83(12)
Sr1 Sr1 Sr2 O14 2_756 . -10.90(12)
Sr4 Sr1 Sr2 O14 . . 61.98(12)
O12 Sr1 Sr2 O7 3_776 . 16.72(18)
O2W Sr1 Sr2 O7 . . -156.5(2)
O1 Sr1 Sr2 O7 . . 131.5(3)
O3W Sr1 Sr2 O7 2_756 . -135.38(17)
O3 Sr1 Sr2 O7 . . 94.4(2)
N1 Sr1 Sr2 O7 . . 111.97(16)
O3W Sr1 Sr2 O7 . . -50.35(17)
O13 Sr1 Sr2 O7 . . -53.10(15)
S1 Sr1 Sr2 O7 . . -76.83(12)
Sr1 Sr1 Sr2 O7 2_756 . -91.56(12)
Sr4 Sr1 Sr2 O7 . . -18.67(11)
O12 Sr1 Sr2 O2 3_776 1_545 78.0(2)
O2W Sr1 Sr2 O2 . 1_545 -95.2(2)
O1 Sr1 Sr2 O2 . 1_545 -167.3(3)
O3W Sr1 Sr2 O2 2_756 1_545 -74.1(2)
O3 Sr1 Sr2 O2 . 1_545 155.7(2)
N1 Sr1 Sr2 O2 . 1_545 173.24(18)
O3W Sr1 Sr2 O2 . 1_545 10.9(2)
O13 Sr1 Sr2 O2 . 1_545 8.17(18)
S1 Sr1 Sr2 O2 . 1_545 -15.55(15)
Sr1 Sr1 Sr2 O2 2_756 1_545 -30.28(15)
Sr4 Sr1 Sr2 O2 . 1_545 42.60(15)
O12 Sr1 Sr2 O5 3_776 2_656 -175.91(18)
O2W Sr1 Sr2 O5 . 2_656 10.9(2)
O1 Sr1 Sr2 O5 . 2_656 -61.2(3)
O3W Sr1 Sr2 O5 2_756 2_656 31.99(17)
O3 Sr1 Sr2 O5 . 2_656 -98.2(2)
N1 Sr1 Sr2 O5 . 2_656 -80.66(16)
O3W Sr1 Sr2 O5 . 2_656 117.02(18)
O13 Sr1 Sr2 O5 . 2_656 114.27(15)
S1 Sr1 Sr2 O5 . 2_656 90.54(12)
Sr1 Sr1 Sr2 O5 2_756 2_656 75.81(12)
Sr4 Sr1 Sr2 O5 . 2_656 148.69(12)
O12 Sr1 Sr2 N2 3_776 . -36.03(19)
O2W Sr1 Sr2 N2 . . 150.8(2)
O1 Sr1 Sr2 N2 . . 78.7(3)
O3W Sr1 Sr2 N2 2_756 . 171.87(18)
O3 Sr1 Sr2 N2 . . 41.7(2)
N1 Sr1 Sr2 N2 . . 59.22(17)
O3W Sr1 Sr2 N2 . . -103.09(18)
O13 Sr1 Sr2 N2 . . -105.85(16)
S1 Sr1 Sr2 N2 . . -129.58(13)
Sr1 Sr1 Sr2 N2 2_756 . -144.30(13)
Sr4 Sr1 Sr2 N2 . . -71.42(13)
O12 Sr1 Sr2 O3 3_776 . -77.7(2)
O2W Sr1 Sr2 O3 . . 109.1(3)
O1 Sr1 Sr2 O3 . . 37.0(3)
O3W Sr1 Sr2 O3 2_756 . 130.2(2)
N1 Sr1 Sr2 O3 . . 17.5(2)
O3W Sr1 Sr2 O3 . . -144.8(2)
O13 Sr1 Sr2 O3 . . -147.5(2)
S1 Sr1 Sr2 O3 . . -171.27(17)
Sr1 Sr1 Sr2 O3 2_756 . 174.00(17)
Sr4 Sr1 Sr2 O3 . . -113.12(18)
O12 Sr1 Sr2 O5 3_776 . -100.30(18)
O2W Sr1 Sr2 O5 . . 86.5(2)
O1 Sr1 Sr2 O5 . . 14.4(3)
O3W Sr1 Sr2 O5 2_756 . 107.60(17)
O3 Sr1 Sr2 O5 . . -22.6(2)
N1 Sr1 Sr2 O5 . . -5.05(16)
O3W Sr1 Sr2 O5 . . -167.37(17)
O13 Sr1 Sr2 O5 . . -170.12(15)
S1 Sr1 Sr2 O5 . . 166.15(11)
Sr1 Sr1 Sr2 O5 2_756 . 151.42(11)
Sr4 Sr1 Sr2 O5 . . -135.69(11)
O12 Sr1 Sr2 O2W 3_776 . 173.2(2)
O1 Sr1 Sr2 O2W . . -72.1(3)
O3W Sr1 Sr2 O2W 2_756 . 21.1(2)
O3 Sr1 Sr2 O2W . . -109.1(3)
N1 Sr1 Sr2 O2W . . -91.6(2)
O3W Sr1 Sr2 O2W . . 106.1(2)
O13 Sr1 Sr2 O2W . . 103.4(2)
S1 Sr1 Sr2 O2W . . 79.7(2)
Sr1 Sr1 Sr2 O2W 2_756 . 64.9(2)
Sr4 Sr1 Sr2 O2W . . 137.8(2)
O12 Sr1 Sr2 C14 3_776 . 2.64(19)
O2W Sr1 Sr2 C14 . . -170.6(2)
O1 Sr1 Sr2 C14 . . 117.4(3)
O3W Sr1 Sr2 C14 2_756 . -149.46(18)
O3 Sr1 Sr2 C14 . . 80.4(2)
N1 Sr1 Sr2 C14 . . 97.88(17)
O3W Sr1 Sr2 C14 . . -64.43(18)
O13 Sr1 Sr2 C14 . . -67.19(16)
S1 Sr1 Sr2 C14 . . -90.91(13)
Sr1 Sr1 Sr2 C14 2_756 . -105.64(13)
Sr4 Sr1 Sr2 C14 . . -32.76(13)
O12 Sr1 Sr2 Sr2 3_776 2_656 -137.64(14)
O2W Sr1 Sr2 Sr2 . 2_656 49.16(19)
O1 Sr1 Sr2 Sr2 . 2_656 -22.9(2)
O3W Sr1 Sr2 Sr2 2_756 2_656 70.26(13)
O3 Sr1 Sr2 Sr2 . 2_656 -59.92(18)
N1 Sr1 Sr2 Sr2 . 2_656 -42.39(12)
O3W Sr1 Sr2 Sr2 . 2_656 155.29(13)
O13 Sr1 Sr2 Sr2 . 2_656 152.54(10)
S1 Sr1 Sr2 Sr2 . 2_656 128.81(4)
Sr1 Sr1 Sr2 Sr2 2_756 2_656 114.08(4)
Sr4 Sr1 Sr2 Sr2 . 2_656 -173.04(3)
O12 Sr1 Sr2 Sr3 3_776 . 86.67(14)
O2W Sr1 Sr2 Sr3 . . -86.53(19)
O1 Sr1 Sr2 Sr3 . . -158.6(2)
O3W Sr1 Sr2 Sr3 2_756 . -65.43(13)
O3 Sr1 Sr2 Sr3 . . 164.39(17)
N1 Sr1 Sr2 Sr3 . . -178.08(11)
O3W Sr1 Sr2 Sr3 . . 19.60(13)
O13 Sr1 Sr2 Sr3 . . 16.85(10)
S1 Sr1 Sr2 Sr3 . . -6.878(13)
Sr1 Sr1 Sr2 Sr3 2_756 . -21.60(3)
Sr4 Sr1 Sr2 Sr3 . . 51.28(3)
O2 C1 C2 N1 . . -174.6(6)
O1 C1 C2 N1 . . 3.5(9)
O2 C1 C2 C3 . . 4.7(10)
O1 C1 C2 C3 . . -177.3(7)
N1 C2 C3 C4 . . 0.3(13)
C1 C2 C3 C4 . . -178.9(8)
C2 C3 C4 C5 . . -0.3(14)
C3 C4 C5 C6 . . 0.9(13)
C4 C5 C6 N1 . . -1.5(12)
C4 C5 C6 C7 . . 179.4(7)
N1 C6 C7 O3 . . -0.5(10)
C5 C6 C7 O3 . . 178.7(7)
N1 C6 C7 O4 . . 179.2(6)
C5 C6 C7 O4 . . -1.6(10)
O6 C8 C9 N2 . . 170.6(7)
O5 C8 C9 N2 . . -7.5(10)
O6 C8 C9 C10 . . -5.9(11)
O5 C8 C9 C10 . . 176.0(7)
N2 C9 C10 C11 . . 4.1(13)
C8 C9 C10 C11 . . -179.6(8)
C9 C10 C11 C12 . . -3.4(14)
C10 C11 C12 C13 . . -0.4(15)
C11 C12 C13 N2 . . 3.9(14)
C11 C12 C13 C14 . . -171.1(8)
N2 C13 C14 O7 . . -10.1(10)
C12 C13 C14 O7 . . 165.2(8)
N2 C13 C14 O8 . . 170.8(6)
C12 C13 C14 O8 . . -13.9(11)
N2 C13 C14 Sr2 . . -2.6(5)
C12 C13 C14 Sr2 . . 172.6(8)
O9 Sr4 C14 O7 . . 67.4(4)
O11 Sr4 C14 O7 . . -174.3(4)
O8 Sr4 C14 O7 . . 170.8(7)
O11 Sr4 C14 O7 3_776 . -114.5(4)
N3 Sr4 C14 O7 . . 126.1(4)
O6 Sr4 C14 O7 1_655 . 61.8(6)
O1W Sr4 C14 O7 . . -89.9(5)
O13 Sr4 C14 O7 . . -17.1(4)
C21 Sr4 C14 O7 3_776 . -94.6(4)
Sr4 Sr4 C14 O7 3_776 . -144.7(4)
O9 Sr4 C14 O8 . . -103.3(4)
O7 Sr4 C14 O8 . . -170.8(7)
O11 Sr4 C14 O8 . . 14.9(4)
O11 Sr4 C14 O8 3_776 . 74.7(4)
N3 Sr4 C14 O8 . . -44.6(4)
O6 Sr4 C14 O8 1_655 . -109.0(5)
O1W Sr4 C14 O8 . . 99.4(4)
O13 Sr4 C14 O8 . . 172.1(4)
C21 Sr4 C14 O8 3_776 . 94.7(4)
Sr4 Sr4 C14 O8 3_776 . 44.6(4)
O9 Sr4 C14 Sr2 . . 66.52(17)
O7 Sr4 C14 Sr2 . . -0.9(3)
O11 Sr4 C14 Sr2 . . -175.20(16)
O8 Sr4 C14 Sr2 . . 169.9(5)
O11 Sr4 C14 Sr2 3_776 . -115.43(19)
N3 Sr4 C14 Sr2 . . 125.22(17)
O6 Sr4 C14 Sr2 1_655 . 60.9(4)
O1W Sr4 C14 Sr2 . . -90.8(3)
O13 Sr4 C14 Sr2 . . -18.04(18)
C21 Sr4 C14 Sr2 3_776 . -95.45(19)
Sr4 Sr4 C14 Sr2 3_776 . -145.58(15)
O14 Sr2 C14 O7 . . -17.9(6)
O2 Sr2 C14 O7 1_545 . -84.8(6)
O5 Sr2 C14 O7 2_656 . -135.4(7)
N2 Sr2 C14 O7 . . 170.9(7)
O3 Sr2 C14 O7 . . 89.0(6)
O5 Sr2 C14 O7 . . 173.6(6)
O2W Sr2 C14 O7 . . 44.0(6)
Sr1 Sr2 C14 O7 . . 50.6(6)
Sr2 Sr2 C14 O7 2_656 . 168.2(5)
Sr3 Sr2 C14 O7 . . -49.4(6)
O14 Sr2 C14 O8 . . 8.5(13)
O7 Sr2 C14 O8 . . 26.4(11)
O2 Sr2 C14 O8 1_545 . -58.4(13)
O5 Sr2 C14 O8 2_656 . -109.0(14)
N2 Sr2 C14 O8 . . -162.8(14)
O3 Sr2 C14 O8 . . 115.4(13)
O5 Sr2 C14 O8 . . -160.0(13)
O2W Sr2 C14 O8 . . 70.4(13)
Sr1 Sr2 C14 O8 . . 77.0(13)
Sr2 Sr2 C14 O8 2_656 . -165.4(12)
Sr3 Sr2 C14 O8 . . -23.0(13)
O14 Sr2 C14 C13 . . 172.9(4)
O7 Sr2 C14 C13 . . -169.2(8)
O2 Sr2 C14 C13 1_545 . 106.0(4)
O5 Sr2 C14 C13 2_656 . 55.5(9)
N2 Sr2 C14 C13 . . 1.7(4)
O3 Sr2 C14 C13 . . -80.1(4)
O5 Sr2 C14 C13 . . 4.5(4)
O2W Sr2 C14 C13 . . -125.1(4)
Sr1 Sr2 C14 C13 . . -118.5(4)
Sr2 Sr2 C14 C13 2_656 . -0.9(5)
Sr3 Sr2 C14 C13 . . 141.4(4)
O14 Sr2 C14 Sr4 . . -16.6(2)
O7 Sr2 C14 Sr4 . . 1.3(5)
O2 Sr2 C14 Sr4 1_545 . -83.5(2)
O5 Sr2 C14 Sr4 2_656 . -134.1(7)
N2 Sr2 C14 Sr4 . . 172.1(3)
O3 Sr2 C14 Sr4 . . 90.3(2)
O5 Sr2 C14 Sr4 . . 174.91(17)
O2W Sr2 C14 Sr4 . . 45.3(3)
Sr1 Sr2 C14 Sr4 . . 51.91(15)
Sr2 Sr2 C14 Sr4 2_656 . 169.51(4)
Sr3 Sr2 C14 Sr4 . . -48.13(16)
O9 Sr3 C15 O9 2_756 . -72.0(10)
O14 Sr3 C15 O9 2_756 . -52.2(4)
O14 Sr3 C15 O9 . . -1.1(5)
O10 Sr3 C15 O9 . . 179.2(7)
O10 Sr3 C15 O9 2_756 . 134.3(4)
O1 Sr3 C15 O9 1_545 . 107.4(5)
O1 Sr3 C15 O9 2_746 . -162.3(4)
O2 Sr3 C15 O9 2_746 . -114.9(4)
O2 Sr3 C15 O9 1_545 . 61.4(5)
C15 Sr3 C15 O9 2_756 . 153.1(4)
O9 Sr3 C15 O10 2_756 . 108.8(8)
O9 Sr3 C15 O10 . . -179.2(7)
O14 Sr3 C15 O10 2_756 . 128.6(4)
O14 Sr3 C15 O10 . . 179.8(4)
O10 Sr3 C15 O10 2_756 . -44.9(6)
O1 Sr3 C15 O10 1_545 . -71.8(4)
O1 Sr3 C15 O10 2_746 . 18.6(4)
O2 Sr3 C15 O10 2_746 . 65.9(4)
O2 Sr3 C15 O10 1_545 . -117.7(4)
C15 Sr3 C15 O10 2_756 . -26.1(4)
O9 C15 C16 N3 . . 11.4(10)
O10 C15 C16 N3 . . -168.2(6)
O9 C15 C16 C17 . . -168.7(8)
O10 C15 C16 C17 . . 11.7(11)
N3 C16 C17 C18 . . -1.9(12)
C15 C16 C17 C18 . . 178.1(7)
C16 C17 C18 C19 . . -0.1(12)
C17 C18 C19 C20 . . 2.4(12)
C18 C19 C20 N3 . . -2.9(12)
C18 C19 C20 C21 . . 178.7(7)
N3 C20 C21 O11 . . 4.1(9)
C19 C20 C21 O11 . . -177.4(7)
N3 C20 C21 O12 . . -176.9(6)
C19 C20 C21 O12 . . 1.6(11)
N3 C20 C21 Sr4 . 3_776 -35.0(16)
C19 C20 C21 Sr4 . 3_776 143.5(11)
C3 C2 N1 C6 . . -0.9(10)
C1 C2 N1 C6 . . 178.4(6)
C3 C2 N1 Sr1 . . -177.4(6)
C1 C2 N1 Sr1 . . 1.9(8)
C5 C6 N1 C2 . . 1.4(10)
C7 C6 N1 C2 . . -179.4(6)
C5 C6 N1 Sr1 . . 178.0(5)
C7 C6 N1 Sr1 . . -2.9(8)
O12 Sr1 N1 C2 3_776 . -101.4(5)
O2W Sr1 N1 C2 . . 127.2(5)
O1 Sr1 N1 C2 . . -3.7(4)
O3W Sr1 N1 C2 2_756 . 52.7(5)
O3 Sr1 N1 C2 . . 179.6(5)
O3W Sr1 N1 C2 . . -30.8(6)
O13 Sr1 N1 C2 . . -157.2(4)
S1 Sr1 N1 C2 . . 150.9(4)
Sr1 Sr1 N1 C2 2_756 . 26.2(6)
Sr2 Sr1 N1 C2 . . 167.1(5)
Sr4 Sr1 N1 C2 . . -128.9(4)
O12 Sr1 N1 C6 3_776 . 82.2(5)
O2W Sr1 N1 C6 . . -49.3(5)
O1 Sr1 N1 C6 . . 179.9(5)
O3W Sr1 N1 C6 2_756 . -123.7(5)
O3 Sr1 N1 C6 . . 3.2(4)
O3W Sr1 N1 C6 . . 152.8(4)
O13 Sr1 N1 C6 . . 26.4(7)
S1 Sr1 N1 C6 . . -25.5(6)
Sr1 Sr1 N1 C6 2_756 . -150.2(4)
Sr2 Sr1 N1 C6 . . -9.3(5)
Sr4 Sr1 N1 C6 . . 54.7(5)
C10 C9 N2 C13 . . -0.8(11)
C8 C9 N2 C13 . . -177.2(6)
C10 C9 N2 Sr2 . . 167.2(6)
C8 C9 N2 Sr2 . . -9.2(9)
C12 C13 N2 C9 . . -3.3(11)
C14 C13 N2 C9 . . 172.0(6)
C12 C13 N2 Sr2 . . -171.5(6)
C14 C13 N2 Sr2 . . 3.8(8)
O14 Sr2 N2 C9 . . 177.3(5)
O7 Sr2 N2 C9 . . -167.0(6)
O2 Sr2 N2 C9 1_545 . 114.4(5)
O5 Sr2 N2 C9 2_656 . 23.2(6)
O3 Sr2 N2 C9 . . -82.0(5)
O5 Sr2 N2 C9 . . 13.0(5)
O2W Sr2 N2 C9 . . -81.7(6)
C14 Sr2 N2 C9 . . -170.1(6)
Sr1 Sr2 N2 C9 . . -107.0(5)
Sr2 Sr2 N2 C9 2_656 . 8.1(5)
Sr3 Sr2 N2 C9 . . 143.1(5)
O14 Sr2 N2 C13 . . -14.7(6)
O7 Sr2 N2 C13 . . 1.0(5)
O2 Sr2 N2 C13 1_545 . -77.6(5)
O5 Sr2 N2 C13 2_656 . -168.8(4)
O3 Sr2 N2 C13 . . 86.0(5)
O5 Sr2 N2 C13 . . -179.0(5)
O2W Sr2 N2 C13 . . 86.3(5)
C14 Sr2 N2 C13 . . -2.1(4)
Sr1 Sr2 N2 C13 . . 61.0(5)
Sr2 Sr2 N2 C13 2_656 . 176.1(5)
Sr3 Sr2 N2 C13 . . -49.0(5)
C19 C20 N3 C16 . . 1.0(10)
C21 C20 N3 C16 . . 179.4(6)
C19 C20 N3 Sr4 . . -179.5(6)
C21 C20 N3 Sr4 . . -1.0(8)
C17 C16 N3 C20 . . 1.5(10)
C15 C16 N3 C20 . . -178.6(6)
C17 C16 N3 Sr4 . . -178.1(6)
C15 C16 N3 Sr4 . . 1.9(7)
O9 Sr4 N3 C20 . . 173.0(6)
O7 Sr4 N3 C20 . . 116.5(5)
O11 Sr4 N3 C20 . . -0.9(5)
O8 Sr4 N3 C20 . . 77.9(5)
O11 Sr4 N3 C20 3_776 . 19.7(6)
O6 Sr4 N3 C20 1_655 . -110.0(5)
O1W Sr4 N3 C20 . . -58.5(5)
O13 Sr4 N3 C20 . . -161.0(5)
C14 Sr4 N3 C20 . . 95.7(5)
C21 Sr4 N3 C20 3_776 . 19.0(6)
Sr4 Sr4 N3 C20 3_776 . 9.5(5)
O9 Sr4 N3 C16 . . -7.4(4)
O7 Sr4 N3 C16 . . -63.9(5)
O11 Sr4 N3 C16 . . 178.6(5)
O8 Sr4 N3 C16 . . -102.5(5)
O11 Sr4 N3 C16 3_776 . -160.7(4)
O6 Sr4 N3 C16 1_655 . 69.6(5)
O1W Sr4 N3 C16 . . 121.1(5)
O13 Sr4 N3 C16 . . 18.6(6)
C14 Sr4 N3 C16 . . -84.7(5)
C21 Sr4 N3 C16 3_776 . -161.4(4)
Sr4 Sr4 N3 C16 3_776 . -171.0(5)
O2 C1 O1 Sr1 . . 170.2(5)
C2 C1 O1 Sr1 . . -7.7(8)
Sr3 C1 O1 Sr1 1_565 . 166.8(5)
O2 C1 O1 Sr3 . 1_565 3.5(8)
C2 C1 O1 Sr3 . 1_565 -174.4(5)
O12 Sr1 O1 C1 3_776 . 96.8(5)
O2W Sr1 O1 C1 . . -66.9(5)
O3W Sr1 O1 C1 2_756 . -118.0(5)
O3 Sr1 O1 C1 . . 9.4(6)
N1 Sr1 O1 C1 . . 6.1(5)
O3W Sr1 O1 C1 . . 165.1(5)
O13 Sr1 O1 C1 . . 170.1(5)
S1 Sr1 O1 C1 . . -154.7(4)
Sr1 Sr1 O1 C1 2_756 . -156.8(5)
Sr2 Sr1 O1 C1 . . -16.3(7)
Sr4 Sr1 O1 C1 . . 124.1(5)
O12 Sr1 O1 Sr3 3_776 1_565 -102.8(3)
O2W Sr1 O1 Sr3 . 1_565 93.5(3)
O3W Sr1 O1 Sr3 2_756 1_565 42.4(2)
O3 Sr1 O1 Sr3 . 1_565 169.8(2)
N1 Sr1 O1 Sr3 . 1_565 166.6(3)
O3W Sr1 O1 Sr3 . 1_565 -34.4(2)
O13 Sr1 O1 Sr3 . 1_565 -29.5(4)
S1 Sr1 O1 Sr3 . 1_565 5.8(4)
Sr1 Sr1 O1 Sr3 2_756 1_565 3.7(2)
Sr2 Sr1 O1 Sr3 . 1_565 144.15(17)
Sr4 Sr1 O1 Sr3 . 1_565 -75.5(3)
O1 C1 O2 Sr2 . 1_565 160.4(7)
C2 C1 O2 Sr2 . 1_565 -21.7(15)
Sr3 C1 O2 Sr2 1_565 1_565 163.7(11)
O1 C1 O2 Sr3 . 1_565 -3.3(7)
C2 C1 O2 Sr3 . 1_565 174.6(5)
O4 C7 O3 Sr1 . . -175.9(5)
C6 C7 O3 Sr1 . . 3.8(9)
O4 C7 O3 Sr2 . . -25.6(10)
C6 C7 O3 Sr2 . . 154.2(5)
O12 Sr1 O3 C7 3_776 . -103.6(5)
O2W Sr1 O3 C7 . . 112.9(6)
O1 Sr1 O3 C7 . . -6.9(6)
O3W Sr1 O3 C7 2_756 . 85.7(6)
N1 Sr1 O3 C7 . . -3.7(5)
O3W Sr1 O3 C7 . . -125.9(6)
O13 Sr1 O3 C7 . . -174.5(5)
S1 Sr1 O3 C7 . . 163.5(5)
Sr1 Sr1 O3 C7 2_756 . 145.2(4)
Sr2 Sr1 O3 C7 . . 156.2(6)
Sr4 Sr1 O3 C7 . . -146.4(5)
O12 Sr1 O3 Sr2 3_776 . 100.23(19)
O2W Sr1 O3 Sr2 . . -43.30(16)
O1 Sr1 O3 Sr2 . . -163.11(14)
O3W Sr1 O3 Sr2 2_756 . -70.4(3)
N1 Sr1 O3 Sr2 . . -159.8(2)
O3W Sr1 O3 Sr2 . . 77.9(4)
O13 Sr1 O3 Sr2 . . 29.31(17)
S1 Sr1 O3 Sr2 . . 7.36(15)
Sr1 Sr1 O3 Sr2 2_756 . -11.0(3)
Sr4 Sr1 O3 Sr2 . . 57.46(13)
O14 Sr2 O3 C7 . . -159.9(5)
O7 Sr2 O3 C7 . . 129.0(6)
O2 Sr2 O3 C7 1_545 . 131.3(6)
O5 Sr2 O3 C7 2_656 . -59.0(6)
N2 Sr2 O3 C7 . . 66.1(5)
O5 Sr2 O3 C7 . . 6.2(5)
O2W Sr2 O3 C7 . . -113.7(6)
C14 Sr2 O3 C7 . . 111.2(6)
Sr1 Sr2 O3 C7 . . -155.1(6)
Sr2 Sr2 O3 C7 2_656 . -28.0(5)
Sr3 Sr2 O3 C7 . . -177.5(5)
O14 Sr2 O3 Sr1 . . -4.8(2)
O7 Sr2 O3 Sr1 . . -75.88(18)
O2 Sr2 O3 Sr1 1_545 . -73.6(5)
O5 Sr2 O3 Sr1 2_656 . 96.07(19)
N2 Sr2 O3 Sr1 . . -138.8(2)
O5 Sr2 O3 Sr1 . . 161.30(17)
O2W Sr2 O3 Sr1 . . 41.41(16)
C14 Sr2 O3 Sr1 . . -93.70(19)
Sr2 Sr2 O3 Sr1 2_656 . 127.07(14)
Sr3 Sr2 O3 Sr1 . . -22.4(2)
O6 C8 O5 Sr2 . 2_656 -7.2(11)
C9 C8 O5 Sr2 . 2_656 170.7(4)
O6 C8 O5 Sr2 . . -157.3(6)
C9 C8 O5 Sr2 . . 20.7(8)
O14 Sr2 O5 C8 . . -164.4(5)
O7 Sr2 O5 C8 . . -18.0(6)
O2 Sr2 O5 C8 1_545 . -107.1(5)
O5 Sr2 O5 C8 2_656 . 170.8(5)
N2 Sr2 O5 C8 . . -18.0(5)
O3 Sr2 O5 C8 . . 57.9(5)
O2W Sr2 O5 C8 . . 113.0(5)
C14 Sr2 O5 C8 . . -20.2(5)
Sr1 Sr2 O5 C8 . . 71.6(5)
Sr2 Sr2 O5 C8 2_656 . 153.4(6)
Sr3 Sr2 O5 C8 . . -118.4(5)
O14 Sr2 O5 Sr2 . 2_656 42.2(5)
O7 Sr2 O5 Sr2 . 2_656 -171.40(17)
O2 Sr2 O5 Sr2 1_545 2_656 99.51(18)
O5 Sr2 O5 Sr2 2_656 2_656 17.4(2)
N2 Sr2 O5 Sr2 . 2_656 -171.4(2)
O3 Sr2 O5 Sr2 . 2_656 -95.51(18)
O2W Sr2 O5 Sr2 . 2_656 -40.4(2)
C14 Sr2 O5 Sr2 . 2_656 -173.64(18)
Sr1 Sr2 O5 Sr2 . 2_656 -81.75(17)
Sr3 Sr2 O5 Sr2 . 2_656 88.21(19)
O5 C8 O6 Sr4 . 1_455 -174.6(10)
C9 C8 O6 Sr4 . 1_455 8(2)
O8 C14 O7 Sr2 . . -168.8(5)
C13 C14 O7 Sr2 . . 12.1(9)
Sr4 C14 O7 Sr2 . . -178.6(5)
O8 C14 O7 Sr4 . . 9.7(7)
C13 C14 O7 Sr4 . . -169.4(5)
Sr2 C14 O7 Sr4 . . 178.6(5)
O14 Sr2 O7 C14 . . 161.5(6)
O2 Sr2 O7 C14 1_545 . 93.1(6)
O5 Sr2 O7 C14 2_656 . 130.8(8)
N2 Sr2 O7 C14 . . -7.2(5)
O3 Sr2 O7 C14 . . -87.6(6)
O5 Sr2 O7 C14 . . -7.2(6)
O2W Sr2 O7 C14 . . -141.1(6)
Sr1 Sr2 O7 C14 . . -126.5(6)
Sr2 Sr2 O7 C14 2_656 . -18.9(8)
Sr3 Sr2 O7 C14 . . 128.1(6)
O14 Sr2 O7 Sr4 . . -16.2(3)
O2 Sr2 O7 Sr4 1_545 . -84.6(3)
O5 Sr2 O7 Sr4 2_656 . -46.9(10)
N2 Sr2 O7 Sr4 . . 175.0(4)
O3 Sr2 O7 Sr4 . . 94.6(3)
O5 Sr2 O7 Sr4 . . 175.0(3)
O2W Sr2 O7 Sr4 . . 41.1(4)
C14 Sr2 O7 Sr4 . . -177.7(8)
Sr1 Sr2 O7 Sr4 . . 55.8(3)
Sr2 Sr2 O7 Sr4 2_656 . 163.36(10)
Sr3 Sr2 O7 Sr4 . . -49.7(3)
O9 Sr4 O7 C14 . . -107.0(5)
O11 Sr4 O7 C14 . . 6.7(5)
O8 Sr4 O7 C14 . . -5.1(4)
O11 Sr4 O7 C14 3_776 . 62.1(4)
N3 Sr4 O7 C14 . . -57.9(5)
O6 Sr4 O7 C14 1_655 . -144.4(4)
O1W Sr4 O7 C14 . . 116.0(4)
O13 Sr4 O7 C14 . . 162.0(5)
C21 Sr4 O7 C14 3_776 . 81.0(4)
Sr4 Sr4 O7 C14 3_776 . 37.0(4)
O9 Sr4 O7 Sr2 . . 71.1(3)
O11 Sr4 O7 Sr2 . . -175.2(3)
O8 Sr4 O7 Sr2 . . 173.0(4)
O11 Sr4 O7 Sr2 3_776 . -119.8(3)
N3 Sr4 O7 Sr2 . . 120.3(3)
O6 Sr4 O7 Sr2 1_655 . 33.8(5)
O1W Sr4 O7 Sr2 . . -65.8(4)
O13 Sr4 O7 Sr2 . . -19.9(3)
C14 Sr4 O7 Sr2 . . 178.1(7)
C21 Sr4 O7 Sr2 3_776 . -100.9(4)
Sr4 Sr4 O7 Sr2 3_776 . -144.9(3)
O7 C14 O8 Sr4 . . -9.5(7)
C13 C14 O8 Sr4 . . 169.5(6)
Sr2 C14 O8 Sr4 . . -28.2(13)
O9 Sr4 O8 C14 . . 74.2(4)
O7 Sr4 O8 C14 . . 5.1(4)
O11 Sr4 O8 C14 . . -164.6(4)
O11 Sr4 O8 C14 3_776 . -97.9(4)
N3 Sr4 O8 C14 . . 133.8(4)
O6 Sr4 O8 C14 1_655 . 118.4(4)
O1W Sr4 O8 C14 . . -109.2(4)
O13 Sr4 O8 C14 . . -9.1(4)
C21 Sr4 O8 C14 3_776 . -80.8(4)
Sr4 Sr4 O8 C14 3_776 . -131.4(4)
O10 C15 O9 Sr3 . . 0.9(8)
C16 C15 O9 Sr3 . . -178.7(5)
O10 C15 O9 Sr4 . . 159.1(5)
C16 C15 O9 Sr4 . . -20.5(9)
Sr3 C15 O9 Sr4 . . 158.2(5)
O9 Sr3 O9 C15 2_756 . 152.0(5)
O14 Sr3 O9 C15 2_756 . 124.4(5)
O14 Sr3 O9 C15 . . 178.9(5)
O10 Sr3 O9 C15 . . -0.5(4)
O10 Sr3 O9 C15 2_756 . -86.1(6)
O1 Sr3 O9 C15 1_545 . -69.7(5)
O1 Sr3 O9 C15 2_746 . 19.9(5)
O2 Sr3 O9 C15 2_746 . 66.4(5)
O2 Sr3 O9 C15 1_545 . -117.2(5)
C15 Sr3 O9 C15 2_756 . -160.8(6)
O9 Sr3 O9 Sr4 2_756 . -2.5(2)
O14 Sr3 O9 Sr4 2_756 . -30.1(3)
O14 Sr3 O9 Sr4 . . 24.4(3)
O10 Sr3 O9 Sr4 . . -155.0(4)
O10 Sr3 O9 Sr4 2_756 . 119.4(4)
O1 Sr3 O9 Sr4 1_545 . 135.8(3)
O1 Sr3 O9 Sr4 2_746 . -134.6(3)
O2 Sr3 O9 Sr4 2_746 . -88.2(3)
O2 Sr3 O9 Sr4 1_545 . 88.3(3)
C15 Sr3 O9 Sr4 . . -154.5(6)
C15 Sr3 O9 Sr4 2_756 . 44.7(9)
O7 Sr4 O9 C15 . . 138.5(6)
O11 Sr4 O9 C15 . . 20.8(6)
O8 Sr4 O9 C15 . . 90.4(6)
O11 Sr4 O9 C15 3_776 . 109.8(6)
N3 Sr4 O9 C15 . . 14.9(5)
O6 Sr4 O9 C15 1_655 . -68.1(6)
O1W Sr4 O9 C15 . . -86.4(6)
O13 Sr4 O9 C15 . . -149.5(6)
C14 Sr4 O9 C15 . . 114.6(6)
C21 Sr4 O9 C15 3_776 . 156.0(5)
Sr4 Sr4 O9 C15 3_776 . 45.0(7)
O7 Sr4 O9 Sr3 . . -72.7(3)
O11 Sr4 O9 Sr3 . . 169.6(2)
O8 Sr4 O9 Sr3 . . -120.8(3)
O11 Sr4 O9 Sr3 3_776 . -101.4(4)
N3 Sr4 O9 Sr3 . . 163.6(4)
O6 Sr4 O9 Sr3 1_655 . 80.7(3)
O1W Sr4 O9 Sr3 . . 62.4(4)
O13 Sr4 O9 Sr3 . . -0.7(3)
C14 Sr4 O9 Sr3 . . -96.6(3)
C21 Sr4 O9 Sr3 3_776 . -55.2(5)
Sr4 Sr4 O9 Sr3 3_776 . -166.25(12)
O9 C15 O10 Sr3 . . -0.8(8)
C16 C15 O10 Sr3 . . 178.7(6)
O9 Sr3 O10 C15 2_756 . -142.7(5)
O9 Sr3 O10 C15 . . 0.4(4)
O14 Sr3 O10 C15 2_756 . -53.3(4)
O14 Sr3 O10 C15 . . -0.3(5)
O10 Sr3 O10 C15 2_756 . 150.3(4)
O1 Sr3 O10 C15 1_545 . 101.9(4)
O1 Sr3 O10 C15 2_746 . -160.2(4)
O2 Sr3 O10 C15 2_746 . -111.4(4)
O2 Sr3 O10 C15 1_545 . 65.3(4)
C15 Sr3 O10 C15 2_756 . 171.6(3)
O12 C21 O11 Sr4 . . 175.5(5)
C20 C21 O11 Sr4 . . -5.6(9)
Sr4 C21 O11 Sr4 3_776 . 156.9(6)
O12 C21 O11 Sr4 . 3_776 18.6(9)
C20 C21 O11 Sr4 . 3_776 -162.5(5)
O9 Sr4 O11 C21 . . -2.5(6)
O7 Sr4 O11 C21 . . -89.2(6)
O8 Sr4 O11 C21 . . -79.9(5)
O11 Sr4 O11 C21 3_776 . -156.3(6)
N3 Sr4 O11 C21 . . 3.5(5)
O6 Sr4 O11 C21 1_655 . 70.8(5)
O1W Sr4 O11 C21 . . 134.8(5)
O13 Sr4 O11 C21 . . 155.2(5)
C14 Sr4 O11 C21 . . -86.4(5)
C21 Sr4 O11 C21 3_776 . -163.4(5)
Sr4 Sr4 O11 C21 3_776 . -156.3(6)
O9 Sr4 O11 Sr4 . 3_776 153.87(18)
O7 Sr4 O11 Sr4 . 3_776 67.2(2)
O8 Sr4 O11 Sr4 . 3_776 76.5(2)
O11 Sr4 O11 Sr4 3_776 3_776 0.0
N3 Sr4 O11 Sr4 . 3_776 159.9(3)
O6 Sr4 O11 Sr4 1_655 3_776 -132.91(19)
O1W Sr4 O11 Sr4 . 3_776 -68.9(2)
O13 Sr4 O11 Sr4 . 3_776 -48.5(4)
C14 Sr4 O11 Sr4 . 3_776 70.0(2)
C21 Sr4 O11 Sr4 3_776 3_776 -7.03(19)
O12 Sr1 O13 S1 3_776 . -164.6(3)
O2W Sr1 O13 S1 . . -25.5(3)
O1 Sr1 O13 S1 . . 112.2(3)
O3W Sr1 O13 S1 2_756 . 47.1(3)
O3 Sr1 O13 S1 . . -84.5(3)
N1 Sr1 O13 S1 . . -104.7(4)
O3W Sr1 O13 S1 . . 117.5(3)
Sr1 Sr1 O13 S1 2_756 . 73.0(3)
Sr2 Sr1 O13 S1 . . -64.8(3)
Sr4 Sr1 O13 S1 . . -149.5(4)
O12 Sr1 O13 Sr4 3_776 . -15.1(2)
O2W Sr1 O13 Sr4 . . 124.0(2)
O1 Sr1 O13 Sr4 . . -98.3(2)
O3W Sr1 O13 Sr4 2_756 . -163.4(2)
O3 Sr1 O13 Sr4 . . 65.0(2)
N1 Sr1 O13 Sr4 . . 44.8(5)
O3W Sr1 O13 Sr4 . . -93.0(2)
S1 Sr1 O13 Sr4 . . 149.5(4)
Sr1 Sr1 O13 Sr4 2_756 . -137.5(2)
Sr2 Sr1 O13 Sr4 . . 84.68(18)
O9 Sr4 O13 S1 . . 8.1(3)
O7 Sr4 O13 S1 . . 81.1(3)
O11 Sr4 O13 S1 . . -152.5(3)
O8 Sr4 O13 S1 . . 92.4(3)
O11 Sr4 O13 S1 3_776 . 165.1(3)
N3 Sr4 O13 S1 . . -14.3(5)
O6 Sr4 O13 S1 1_655 . -63.9(3)
O1W Sr4 O13 S1 . . -131.6(3)
C14 Sr4 O13 S1 . . 88.6(3)
C21 Sr4 O13 S1 3_776 . 165.7(3)
Sr4 Sr4 O13 S1 3_776 . 177.8(2)
O9 Sr4 O13 Sr1 . . -139.8(2)
O7 Sr4 O13 Sr1 . . -66.8(2)
O11 Sr4 O13 Sr1 . . 59.7(4)
O8 Sr4 O13 Sr1 . . -55.5(2)
O11 Sr4 O13 Sr1 3_776 . 17.2(2)
N3 Sr4 O13 Sr1 . . -162.2(2)
O6 Sr4 O13 Sr1 1_655 . 148.2(2)
O1W Sr4 O13 Sr1 . . 80.5(2)
C14 Sr4 O13 Sr1 . . -59.3(2)
C21 Sr4 O13 Sr1 3_776 . 17.8(2)
Sr4 Sr4 O13 Sr1 3_776 . 29.9(3)
O7 Sr2 O14 S1 . . 65.1(4)
O2 Sr2 O14 S1 1_545 . 153.1(5)
O5 Sr2 O14 S1 2_656 . -121.1(4)
N2 Sr2 O14 S1 . . 79.3(5)
O3 Sr2 O14 S1 . . -8.7(4)
O5 Sr2 O14 S1 . . -144.0(4)
O2W Sr2 O14 S1 . . -52.2(4)
C14 Sr2 O14 S1 . . 70.6(4)
Sr1 Sr2 O14 S1 . . -11.8(4)
Sr2 Sr2 O14 S1 2_656 . -114.6(4)
Sr3 Sr2 O14 S1 . . 148.1(6)
O7 Sr2 O14 Sr3 . . -82.9(2)
O2 Sr2 O14 Sr3 1_545 . 5.06(17)
O5 Sr2 O14 Sr3 2_656 . 90.9(2)
N2 Sr2 O14 Sr3 . . -68.7(3)
O3 Sr2 O14 Sr3 . . -156.74(18)
O5 Sr2 O14 Sr3 . . 67.9(5)
O2W Sr2 O14 Sr3 . . 159.7(2)
C14 Sr2 O14 Sr3 . . -77.5(2)
Sr1 Sr2 O14 Sr3 . . -159.9(2)
Sr2 Sr2 O14 Sr3 2_656 . 97.28(18)
O9 Sr3 O14 S1 2_756 . 87.2(2)
O9 Sr3 O14 S1 . . -78.1(2)
O14 Sr3 O14 S1 2_756 . 0.0000(10)
O10 Sr3 O14 S1 . . -77.5(3)
O10 Sr3 O14 S1 2_756 . 127.0(2)
O1 Sr3 O14 S1 1_545 . -160.1(2)
O1 Sr3 O14 S1 2_746 . 50.9(5)
O2 Sr3 O14 S1 2_746 . 15.8(3)
O2 Sr3 O14 S1 1_545 . -163.7(3)
C15 Sr3 O14 S1 . . -77.6(3)
C15 Sr3 O14 S1 2_756 . 107.2(3)
O9 Sr3 O14 Sr2 2_756 . -113.9(2)
O9 Sr3 O14 Sr2 . . 80.8(2)
O14 Sr3 O14 Sr2 2_756 . 158.8(4)
O10 Sr3 O14 Sr2 . . 81.3(2)
O10 Sr3 O14 Sr2 2_756 . -74.2(2)
O1 Sr3 O14 Sr2 1_545 . -1.3(2)
O1 Sr3 O14 Sr2 2_746 . -150.3(3)
O2 Sr3 O14 Sr2 2_746 . 174.63(17)
O2 Sr3 O14 Sr2 1_545 . -4.88(17)
C15 Sr3 O14 Sr2 . . 81.2(2)
C15 Sr3 O14 Sr2 2_756 . -94.0(2)
O12 Sr1 O2W Sr2 3_776 . -8.9(3)
O1 Sr1 O2W Sr2 . . 149.80(16)
O3W Sr1 O2W Sr2 2_756 . -159.4(2)
O3 Sr1 O2W Sr2 . . 41.75(17)
N1 Sr1 O2W Sr2 . . 93.07(19)
O3W Sr1 O2W Sr2 . . -108.4(2)
O13 Sr1 O2W Sr2 . . -63.69(17)
S1 Sr1 O2W Sr2 . . -74.48(15)
Sr1 Sr1 O2W Sr2 2_756 . -122.35(15)
Sr4 Sr1 O2W Sr2 . . -38.08(16)
O14 Sr2 O2W Sr1 . . 87.8(2)
O7 Sr2 O2W Sr1 . . 23.5(2)
O2 Sr2 O2W Sr1 1_545 . 117.1(2)
O5 Sr2 O2W Sr1 2_656 . -169.2(2)
N2 Sr2 O2W Sr1 . . -42.9(3)
O3 Sr2 O2W Sr1 . . -42.59(18)
O5 Sr2 O2W Sr1 . . -114.20(18)
C14 Sr2 O2W Sr1 . . 10.9(3)
Sr2 Sr2 O2W Sr1 2_656 . -135.69(16)
Sr3 Sr2 O2W Sr1 . . 98.46(16)
O12 Sr1 O3W Sr1 3_776 2_756 -150.0(2)
O2W Sr1 O3W Sr1 . 2_756 -22.3(3)
O1 Sr1 O3W Sr1 . 2_756 104.79(17)
O3W Sr1 O3W Sr1 2_756 2_756 28.8(2)
O3 Sr1 O3W Sr1 . 2_756 -126.6(3)
N1 Sr1 O3W Sr1 . 2_756 129.05(18)
O13 Sr1 O3W Sr1 . 2_756 -71.69(16)
S1 Sr1 O3W Sr1 . 2_756 -51.75(12)
Sr2 Sr1 O3W Sr1 . 2_756 -74.43(18)
Sr4 Sr1 O3W Sr1 . 2_756 -104.96(16)
Sr2 O14 S1 O14 . 2_756 -151.5(5)
Sr3 O14 S1 O14 . 2_756 0.000(2)
Sr2 O14 S1 O13 . 2_756 90.4(4)
Sr3 O14 S1 O13 . 2_756 -118.1(3)
Sr2 O14 S1 O13 . . -29.9(5)
Sr3 O14 S1 O13 . . 121.6(3)
Sr2 O14 S1 Sr3 . . -151.5(5)
Sr2 O14 S1 Sr1 . 2_756 64.0(6)
Sr3 O14 S1 Sr1 . 2_756 -144.4(3)
Sr2 O14 S1 Sr1 . . 12.8(4)
Sr3 O14 S1 Sr1 . . 164.31(12)
Sr1 O13 S1 O14 . . 79.0(3)
Sr4 O13 S1 O14 . . -69.9(4)
Sr1 O13 S1 O14 . 2_756 -162.6(3)
Sr4 O13 S1 O14 . 2_756 48.5(4)
Sr1 O13 S1 O13 . 2_756 -43.54(14)
Sr4 O13 S1 O13 . 2_756 167.5(4)
Sr1 O13 S1 Sr3 . . 136.46(14)
Sr4 O13 S1 Sr3 . . -12.5(4)
Sr1 O13 S1 Sr1 . 2_756 -72.7(2)
Sr4 O13 S1 Sr1 . 2_756 138.4(3)
Sr4 O13 S1 Sr1 . . -148.9(4)
O9 Sr3 S1 O14 2_756 . -84.8(3)
O9 Sr3 S1 O14 . . 95.2(3)
O14 Sr3 S1 O14 2_756 . 180.000(2)
O10 Sr3 S1 O14 . . 118.5(3)
O10 Sr3 S1 O14 2_756 . -61.5(3)
O1 Sr3 S1 O14 1_545 . 26.6(3)
O1 Sr3 S1 O14 2_746 . -153.4(3)
O2 Sr3 S1 O14 2_746 . -165.6(2)
O2 Sr3 S1 O14 1_545 . 14.4(2)
C15 Sr3 S1 O14 . . 106.4(3)
C15 Sr3 S1 O14 2_756 . -73.6(3)
O9 Sr3 S1 O14 2_756 2_756 95.2(3)
O9 Sr3 S1 O14 . 2_756 -84.8(3)
O14 Sr3 S1 O14 . 2_756 180.000(2)
O10 Sr3 S1 O14 . 2_756 -61.5(3)
O10 Sr3 S1 O14 2_756 2_756 118.5(3)
O1 Sr3 S1 O14 1_545 2_756 -153.4(3)
O1 Sr3 S1 O14 2_746 2_756 26.6(3)
O2 Sr3 S1 O14 2_746 2_756 14.4(2)
O2 Sr3 S1 O14 1_545 2_756 -165.6(2)
C15 Sr3 S1 O14 . 2_756 -73.6(3)
C15 Sr3 S1 O14 2_756 2_756 106.4(3)
O9 Sr3 S1 O13 2_756 2_756 9.2(3)
O9 Sr3 S1 O13 . 2_756 -170.8(3)
O14 Sr3 S1 O13 2_756 2_756 -86.0(3)
O14 Sr3 S1 O13 . 2_756 94.0(3)
O10 Sr3 S1 O13 . 2_756 -147.4(3)
O10 Sr3 S1 O13 2_756 2_756 32.6(3)
O1 Sr3 S1 O13 1_545 2_756 120.6(3)
O1 Sr3 S1 O13 2_746 2_756 -59.4(3)
O2 Sr3 S1 O13 2_746 2_756 -71.5(3)
O2 Sr3 S1 O13 1_545 2_756 108.5(3)
C15 Sr3 S1 O13 . 2_756 -159.5(3)
C15 Sr3 S1 O13 2_756 2_756 20.5(3)
O9 Sr3 S1 O13 2_756 . -170.8(3)
O9 Sr3 S1 O13 . . 9.2(3)
O14 Sr3 S1 O13 2_756 . 94.0(3)
O14 Sr3 S1 O13 . . -86.0(3)
O10 Sr3 S1 O13 . . 32.6(3)
O10 Sr3 S1 O13 2_756 . -147.4(3)
O1 Sr3 S1 O13 1_545 . -59.4(3)
O1 Sr3 S1 O13 2_746 . 120.6(3)
O2 Sr3 S1 O13 2_746 . 108.5(3)
O2 Sr3 S1 O13 1_545 . -71.5(3)
C15 Sr3 S1 O13 . . 20.5(3)
C15 Sr3 S1 O13 2_756 . -159.5(3)
O9 Sr3 S1 Sr1 2_756 2_756 66.60(12)
O9 Sr3 S1 Sr1 . 2_756 -113.40(12)
O14 Sr3 S1 Sr1 2_756 2_756 -28.6(2)
O14 Sr3 S1 Sr1 . 2_756 151.4(2)
O10 Sr3 S1 Sr1 . 2_756 -90.07(12)
O10 Sr3 S1 Sr1 2_756 2_756 89.93(12)
O1 Sr3 S1 Sr1 1_545 2_756 177.96(13)
O1 Sr3 S1 Sr1 2_746 2_756 -2.04(13)
O2 Sr3 S1 Sr1 2_746 2_756 -14.18(10)
O2 Sr3 S1 Sr1 1_545 2_756 165.82(10)
C15 Sr3 S1 Sr1 . 2_756 -102.16(15)
C15 Sr3 S1 Sr1 2_756 2_756 77.84(15)
O9 Sr3 S1 Sr1 2_756 . -113.40(12)
O9 Sr3 S1 Sr1 . . 66.60(12)
O14 Sr3 S1 Sr1 2_756 . 151.4(2)
O14 Sr3 S1 Sr1 . . -28.6(2)
O10 Sr3 S1 Sr1 . . 89.93(12)
O10 Sr3 S1 Sr1 2_756 . -90.07(12)
O1 Sr3 S1 Sr1 1_545 . -2.04(13)
O1 Sr3 S1 Sr1 2_746 . 177.96(13)
O2 Sr3 S1 Sr1 2_746 . 165.82(10)
O2 Sr3 S1 Sr1 1_545 . -14.18(10)
C15 Sr3 S1 Sr1 . . 77.84(15)
C15 Sr3 S1 Sr1 2_756 . -102.16(15)
O12 Sr1 S1 O14 3_776 . -95.0(2)
O2W Sr1 S1 O14 . . 40.9(2)
O1 Sr1 S1 O14 . . 154.6(2)
O3W Sr1 S1 O14 2_756 . 118.9(2)
O3 Sr1 S1 O14 . . -11.6(2)
N1 Sr1 S1 O14 . . 13.1(3)
O3W Sr1 S1 O14 . . -165.6(2)
O13 Sr1 S1 O14 . . -109.7(3)
Sr1 Sr1 S1 O14 2_756 . 157.15(19)
Sr2 Sr1 S1 O14 . . -6.19(19)
Sr4 Sr1 S1 O14 . . -89.98(19)
O12 Sr1 S1 O14 3_776 2_756 51.2(5)
O2W Sr1 S1 O14 . 2_756 -172.9(5)
O1 Sr1 S1 O14 . 2_756 -59.2(5)
O3W Sr1 S1 O14 2_756 2_756 -94.9(5)
O3 Sr1 S1 O14 . 2_756 134.6(4)
N1 Sr1 S1 O14 . 2_756 159.3(5)
O3W Sr1 S1 O14 . 2_756 -19.4(4)
O13 Sr1 S1 O14 . 2_756 36.5(5)
Sr1 Sr1 S1 O14 2_756 2_756 -56.6(4)
Sr2 Sr1 S1 O14 . 2_756 140.0(4)
Sr4 Sr1 S1 O14 . 2_756 56.2(4)
O12 Sr1 S1 O13 3_776 2_756 152.7(3)
O2W Sr1 S1 O13 . 2_756 -71.4(2)
O1 Sr1 S1 O13 . 2_756 42.4(3)
O3W Sr1 S1 O13 2_756 2_756 6.7(2)
O3 Sr1 S1 O13 . 2_756 -123.9(2)
N1 Sr1 S1 O13 . 2_756 -99.1(3)
O3W Sr1 S1 O13 . 2_756 82.2(2)
O13 Sr1 S1 O13 . 2_756 138.1(3)
Sr1 Sr1 S1 O13 2_756 2_756 44.9(2)
Sr2 Sr1 S1 O13 . 2_756 -118.4(2)
Sr4 Sr1 S1 O13 . 2_756 157.8(2)
O12 Sr1 S1 O13 3_776 . 14.7(3)
O2W Sr1 S1 O13 . . 150.6(3)
O1 Sr1 S1 O13 . . -95.7(3)
O3W Sr1 S1 O13 2_756 . -131.4(3)
O3 Sr1 S1 O13 . . 98.1(3)
N1 Sr1 S1 O13 . . 122.8(4)
O3W Sr1 S1 O13 . . -55.9(3)
Sr1 Sr1 S1 O13 2_756 . -93.2(3)
Sr2 Sr1 S1 O13 . . 103.5(3)
Sr4 Sr1 S1 O13 . . 19.7(3)
O12 Sr1 S1 Sr3 3_776 . -72.16(14)
O2W Sr1 S1 Sr3 . . 63.74(13)
O1 Sr1 S1 Sr3 . . 177.48(16)
O3W Sr1 S1 Sr3 2_756 . 141.76(12)
O3 Sr1 S1 Sr3 . . 11.23(11)
N1 Sr1 S1 Sr3 . . 36.0(3)
O3W Sr1 S1 Sr3 . . -142.72(11)
O13 Sr1 S1 Sr3 . . -86.8(3)
Sr1 Sr1 S1 Sr3 2_756 . 180.0
Sr2 Sr1 S1 Sr3 . . 16.66(2)
Sr4 Sr1 S1 Sr3 . . -67.13(3)
O12 Sr1 S1 Sr1 3_776 2_756 107.84(14)
O2W Sr1 S1 Sr1 . 2_756 -116.26(13)
O1 Sr1 S1 Sr1 . 2_756 -2.52(16)
O3W Sr1 S1 Sr1 2_756 2_756 -38.24(12)
O3 Sr1 S1 Sr1 . 2_756 -168.77(11)
N1 Sr1 S1 Sr1 . 2_756 -144.0(3)
O3W Sr1 S1 Sr1 . 2_756 37.28(11)
O13 Sr1 S1 Sr1 . 2_756 93.2(3)
Sr2 Sr1 S1 Sr1 . 2_756 -163.34(2)
Sr4 Sr1 S1 Sr1 . 2_756 112.87(3)
